data_4132773
loop_
_publ_author_name
'Kundu, Subrata'
'Sinhababu, Soumen'
'Siddiqui, Mujahuddin M.'
'Luebben, Anna V.'
'Dittrich, Birger'
'Yang, Tao'
'Frenking, Gernot'
'Roesky, Herbert W.'

_publ_section_title
;
 Comparison of Two Phosphinidenes Binding to Silicon(IV)dichloride as well
 as to Silylene.
;
_journal_issue 30
_journal_name_full 'Journal of the American Chemical Society'
_journal_page_first 9409
_journal_page_last 9412
_journal_paper_doi 10.1021/jacs.8b06230
_journal_volume 140
_journal_year 2018
_chemical_formula_moiety '2(C60 H93 N3 P2 Si), C6 H14'
_chemical_formula_sum 'C126 H200 N6 P4 Si2'
_chemical_formula_weight 1978.97
_chemical_name_common (cAAC)Si{P(cAAC)}2
_chemical_name_systematic bisphosphinidenesilylene
_space_group_crystal_system triclinic
_space_group_IT_number 2
_space_group_name_Hall '-P 1'
_space_group_name_H-M_alt 'P -1'
_atom_sites_solution_hydrogens geom
_audit_creation_method SHELXL-2018/3
_audit_update_record
;
2018-06-12 # Formatted by publCIF

;
_cell_angle_alpha 97.348(2)
_cell_angle_beta 101.539(2)
_cell_angle_gamma 105.097(2)
_cell_formula_units_Z 2
_cell_length_a 13.3897(6)
_cell_length_b 16.8613(7)
_cell_length_c 28.7050(12)
_cell_measurement_reflns_used 9065
_cell_measurement_temperature 100(2)
_cell_measurement_theta_max 27.2355
_cell_measurement_theta_min 2.1835
_cell_volume 6018.5(5)
_computing_cell_refinement 'SAINT V8.34A'
_computing_data_collection 'APEX2 v2012.2'
_computing_data_reduction 'SAINT V8.34A'
_computing_molecular_graphics 'XP Version 5.1'
_computing_publication_material 'XP Version 5.1'
_computing_structure_refinement 'SHELXL-2018/3 (Sheldrick, 2018)'
_computing_structure_solution 'SHELXT 2018/2 (Sheldrick, 2018)'
_diffrn_ambient_temperature 100(2)
_diffrn_measured_fraction_theta_full 1.000
_diffrn_measured_fraction_theta_max 0.995
_diffrn_measurement_device_type 'Bruker Smart APEX II Quazar'
_diffrn_measurement_method 'omega scans'
_diffrn_radiation_type MoK\a
_diffrn_radiation_wavelength 0.71073
_diffrn_reflns_av_R_equivalents 0.0810
_diffrn_reflns_av_unetI/netI 0.0457
_diffrn_reflns_Laue_measured_fraction_full 1.000
_diffrn_reflns_Laue_measured_fraction_max 0.995
_diffrn_reflns_limit_h_max 16
_diffrn_reflns_limit_h_min -16
_diffrn_reflns_limit_k_max 20
_diffrn_reflns_limit_k_min -20
_diffrn_reflns_limit_l_max 35
_diffrn_reflns_limit_l_min -35
_diffrn_reflns_number 146696
_diffrn_reflns_point_group_measured_fraction_full 1.000
_diffrn_reflns_point_group_measured_fraction_max 0.995
_diffrn_reflns_theta_full 25.242
_diffrn_reflns_theta_max 25.814
_diffrn_reflns_theta_min 1.345
_diffrn_source 'INCOATEC Microsource'
_exptl_absorpt_coefficient_mu 0.131
_exptl_absorpt_correction_T_max 0.7456
_exptl_absorpt_correction_T_min 0.6780
_exptl_absorpt_correction_type multi-scan
_exptl_absorpt_process_details SADABS-2016/2
_exptl_crystal_colour red
_exptl_crystal_density_diffrn 1.092
_exptl_crystal_description block
_exptl_crystal_F_000 2172
_exptl_crystal_size_max 0.291
_exptl_crystal_size_mid 0.121
_exptl_crystal_size_min 0.112
_refine_diff_density_max 0.420
_refine_diff_density_min -0.443
_refine_diff_density_rms 0.051
_refine_ls_extinction_method none
_refine_ls_goodness_of_fit_ref 1.026
_refine_ls_hydrogen_treatment constr
_refine_ls_matrix_type full
_refine_ls_number_parameters 1408
_refine_ls_number_reflns 23097
_refine_ls_number_restraints 439
_refine_ls_restrained_S_all 1.019
_refine_ls_R_factor_all 0.0684
_refine_ls_R_factor_gt 0.0463
_refine_ls_shift/su_max 0.001
_refine_ls_shift/su_mean 0.000
_refine_ls_structure_factor_coef Fsqd
_refine_ls_weighting_details 'w=1/[\s^2^(Fo^2^)+(0.0476P)^2^+4.1893P] where P=(Fo^2^+2Fc^2^)/3'
_refine_ls_weighting_scheme calc
_refine_ls_wR_factor_gt 0.1075
_refine_ls_wR_factor_ref 0.1195
_reflns_Friedel_coverage 0.000
_reflns_number_gt 17607
_reflns_number_total 23097
_reflns_threshold_expression 'I > 2\s(I)'
_cod_data_source_file ja8b06230_si_003.cif
_cod_data_source_block avl_skr334
_cod_database_code 4132773
_shelx_shelxl_version_number 2018/3
_shelx_space_group_comment
;
The symmetry employed for this shelxl refinement is uniquely defined
by the following loop, which should always be used as a source of
symmetry information in preference to the above space-group names.
They are only intended as comments.
;
_shelx_estimated_absorpt_t_min 0.963
_shelx_estimated_absorpt_t_max 0.985
_publcif_funding_html
;
;

loop_
_space_group_symop_operation_xyz
'x, y, z'
'-x, -y, -z'

loop_
_atom_site_label
_atom_site_type_symbol
_atom_site_fract_x
_atom_site_fract_y
_atom_site_fract_z
_atom_site_U_iso_or_equiv
_atom_site_adp_type
_atom_site_occupancy
_atom_site_site_symmetry_order
_atom_site_calc_flag
_atom_site_refinement_flags_posn
_atom_site_refinement_flags_adp
_atom_site_refinement_flags_occupancy
_atom_site_disorder_assembly
_atom_site_disorder_group
C1_1 C 1.20823(15) 0.73752(11) 0.53628(7) 0.0137(4) Uani 1 1 d . . . . .
P1_1 P 1.12710(4) 0.79885(3) 0.54846(2) 0.01463(11) Uani 1 1 d . . . . .
N1_1 N 1.30678(12) 0.77645(9) 0.53042(6) 0.0144(3) Uani 1 1 d . . . . .
C2_1 C 1.19630(15) 0.64270(11) 0.53106(7) 0.0160(4) Uani 1 1 d . . . . .
Si2_1 Si 0.96365(4) 0.71398(3) 0.54089(2) 0.01450(11) Uani 1 1 d . . . . .
N2_1 N 0.95571(13) 0.74534(10) 0.64068(6) 0.0164(3) Uani 1 1 d . . . . .
C3_1 C 1.10360(16) 0.59315(12) 0.48803(8) 0.0199(4) Uani 1 1 d . . . . .
H3A_1 H 1.110375 0.618374 0.459464 0.030 Uiso 1 1 calc R U . . .
H3AB_1 H 1.035919 0.594292 0.495813 0.030 Uiso 1 1 calc R U . . .
H3AC_1 H 1.105190 0.535089 0.481291 0.030 Uiso 1 1 calc R U . . .
P3_1 P 0.85501(4) 0.65023(3) 0.46742(2) 0.01477(11) Uani 1 1 d . . . . .
N3_1 N 0.75621(13) 0.68986(9) 0.38664(6) 0.0161(3) Uani 1 1 d . . . . .
C4_1 C 1.17838(17) 0.60844(12) 0.57646(8) 0.0232(5) Uani 1 1 d . . . . .
H4A_1 H 1.113827 0.618162 0.584000 0.035 Uiso 1 1 calc R U . . .
H4AB_1 H 1.239834 0.636942 0.603719 0.035 Uiso 1 1 calc R U . . .
H4AC_1 H 1.169997 0.548241 0.570788 0.035 Uiso 1 1 calc R U . . .
C5_1 C 1.30228(15) 0.63645(12) 0.51947(8) 0.0194(4) Uani 1 1 d . . . . .
H5A_1 H 1.329596 0.597081 0.537475 0.023 Uiso 1 1 calc R U . . .
H5AB_1 H 1.290991 0.615813 0.484392 0.023 Uiso 1 1 calc R U . . .
C6_1 C 1.38228(15) 0.72430(11) 0.53475(7) 0.0174(4) Uani 1 1 d . . . . .
C7_1 C 1.45791(16) 0.74150(12) 0.50163(8) 0.0225(4) Uani 1 1 d . . . . .
H7A_1 H 1.416500 0.731933 0.468092 0.034 Uiso 1 1 calc R U . . .
H7AB_1 H 1.502795 0.703928 0.504169 0.034 Uiso 1 1 calc R U . . .
H7AC_1 H 1.503131 0.799703 0.511301 0.034 Uiso 1 1 calc R U . . .
C8_1 C 1.44752(16) 0.73889(13) 0.58715(8) 0.0231(4) Uani 1 1 d . . . . .
H8A_1 H 1.487888 0.698170 0.590019 0.035 Uiso 1 1 calc R U . . .
H8AB_1 H 1.399287 0.732161 0.608887 0.035 Uiso 1 1 calc R U . . .
H8AC_1 H 1.497051 0.795663 0.596017 0.035 Uiso 1 1 calc R U . . .
C9_1 C 1.33089(14) 0.85787(11) 0.51687(7) 0.0142(4) Uani 1 1 d . . . . .
C10_1 C 1.30159(15) 0.86076(12) 0.46735(7) 0.0164(4) Uani 1 1 d . . . . .
C11_1 C 1.24772(16) 0.78346(12) 0.42746(7) 0.0190(4) Uani 1 1 d . . . . .
H11_1 H 1.249099 0.733016 0.442202 0.023 Uiso 1 1 calc R U . . .
C12_1 C 1.13099(17) 0.77744(13) 0.40640(8) 0.0248(5) Uani 1 1 d . . . . .
H12A_1 H 1.126899 0.829758 0.395828 0.037 Uiso 1 1 calc R U . . .
H12B_1 H 1.090862 0.767831 0.431231 0.037 Uiso 1 1 calc R U . . .
H12C_1 H 1.100467 0.730867 0.378659 0.037 Uiso 1 1 calc R U . . .
C13_1 C 1.30607(19) 0.78168(14) 0.38658(8) 0.0275(5) Uani 1 1 d . . . . .
H13A_1 H 1.275712 0.727388 0.364474 0.041 Uiso 1 1 calc R U . . .
H13B_1 H 1.382017 0.790207 0.400447 0.041 Uiso 1 1 calc R U . . .
H13C_1 H 1.297726 0.826310 0.368748 0.041 Uiso 1 1 calc R U . . .
C14_1 C 1.32061(15) 0.93893(12) 0.45378(8) 0.0185(4) Uani 1 1 d . . . . .
H14_1 H 1.300692 0.942068 0.420541 0.022 Uiso 1 1 calc R U . . .
C15_1 C 1.36800(16) 1.01189(12) 0.48797(8) 0.0208(4) Uani 1 1 d . . . . .
H15_1 H 1.381034 1.064536 0.478084 0.025 Uiso 1 1 calc R U . . .
C16_1 C 1.39628(15) 1.00830(12) 0.53629(8) 0.0187(4) Uani 1 1 d . . . . .
H16_1 H 1.429149 1.058774 0.559427 0.022 Uiso 1 1 calc R U . . .
C17_1 C 1.37753(15) 0.93164(12) 0.55203(7) 0.0164(4) Uani 1 1 d . . . . .
C18_1 C 1.40497(16) 0.93222(12) 0.60605(7) 0.0189(4) Uani 1 1 d . . . . .
H18_1 H 1.381915 0.873035 0.610754 0.023 Uiso 1 1 calc R U . . .
C19_1 C 1.52507(16) 0.96747(13) 0.62834(8) 0.0243(5) Uani 1 1 d . . . . .
H19A_1 H 1.563016 0.937272 0.610226 0.036 Uiso 1 1 calc R U . . .
H19B_1 H 1.540585 0.960685 0.662186 0.036 Uiso 1 1 calc R U . . .
H19C_1 H 1.548510 1.027016 0.626870 0.036 Uiso 1 1 calc R U . . .
C20_1 C 1.34471(17) 0.98162(13) 0.63250(8) 0.0247(5) Uani 1 1 d . . . . .
H20A_1 H 1.366470 1.040114 0.628690 0.037 Uiso 1 1 calc R U . . .
H20B_1 H 1.361360 0.978940 0.666995 0.037 Uiso 1 1 calc R U . . .
H20C_1 H 1.267803 0.957345 0.618718 0.037 Uiso 1 1 calc R U . . .
C21_1 C 0.90568(15) 0.71153(11) 0.59148(7) 0.0148(4) Uani 1 1 d . . . . .
C22_1 C 0.79063(16) 0.65671(12) 0.58833(7) 0.0175(4) Uani 1 1 d . . . . .
C23_1 C 0.77148(16) 0.56387(12) 0.56708(8) 0.0197(4) Uani 1 1 d . . . . .
H23A_1 H 0.698967 0.531818 0.567008 0.030 Uiso 1 1 calc R U . . .
H23B_1 H 0.823089 0.542249 0.586868 0.030 Uiso 1 1 calc R U . . .
H23C_1 H 0.780195 0.558483 0.533833 0.030 Uiso 1 1 calc R U . . .
C24_1 C 0.70364(15) 0.68611(12) 0.55841(8) 0.0204(4) Uani 1 1 d . . . . .
H24A_1 H 0.707425 0.678643 0.524446 0.031 Uiso 1 1 calc R U . . .
H24B_1 H 0.714399 0.745386 0.570843 0.031 Uiso 1 1 calc R U . . .
H24C_1 H 0.633478 0.653085 0.560799 0.031 Uiso 1 1 calc R U . . .
C25_1 C 0.78438(17) 0.66960(13) 0.64194(7) 0.0217(4) Uani 1 1 d . . . . .
H25A_1 H 0.749433 0.713374 0.648604 0.026 Uiso 1 1 calc R U . . .
H25B_1 H 0.742741 0.616938 0.649255 0.026 Uiso 1 1 calc R U . . .
C26_1 C 0.89860(17) 0.69624(13) 0.67271(7) 0.0218(4) Uani 1 1 d . . . . .
C27_1 C 0.93711(18) 0.61930(13) 0.68025(8) 0.0278(5) Uani 1 1 d . . . . .
H27A_1 H 0.948259 0.593846 0.649792 0.042 Uiso 1 1 calc R U . . .
H27B_1 H 0.883249 0.578460 0.690547 0.042 Uiso 1 1 calc R U . . .
H27C_1 H 1.004342 0.636630 0.705207 0.042 Uiso 1 1 calc R U . . .
C28_1 C 0.90960(19) 0.74857(14) 0.72189(8) 0.0298(5) Uani 1 1 d . . . . .
H28A_1 H 0.983921 0.764668 0.740583 0.045 Uiso 1 1 calc R U . . .
H28B_1 H 0.863514 0.715704 0.739467 0.045 Uiso 1 1 calc R U . . .
H28C_1 H 0.888421 0.798992 0.717236 0.045 Uiso 1 1 calc R U . . .
C29_1 C 1.03133(16) 0.82644(12) 0.66052(7) 0.0176(4) Uani 1 1 d . . . . .
C30_1 C 1.00108(16) 0.89984(12) 0.65447(7) 0.0201(4) Uani 1 1 d . . . . .
C31_1 C 0.89688(17) 0.89990(13) 0.62184(8) 0.0230(5) Uani 1 1 d . . . . .
H31_1 H 0.865871 0.844093 0.599687 0.028 Uiso 1 1 calc R U . . .
C32_1 C 0.9142(2) 0.96668(14) 0.59055(9) 0.0314(5) Uani 1 1 d . . . . .
H32A_1 H 0.971290 0.962243 0.574633 0.047 Uiso 1 1 calc R U . . .
H32B_1 H 0.934156 1.022269 0.611002 0.047 Uiso 1 1 calc R U . . .
H32C_1 H 0.848133 0.958375 0.565950 0.047 Uiso 1 1 calc R U . . .
C33_1 C 0.81577(19) 0.91220(16) 0.65080(10) 0.0369(6) Uani 1 1 d . . . . .
H33A_1 H 0.749044 0.910318 0.628499 0.055 Uiso 1 1 calc R U . . .
H33B_1 H 0.844321 0.966572 0.672890 0.055 Uiso 1 1 calc R U . . .
H33C_1 H 0.802073 0.867572 0.669546 0.055 Uiso 1 1 calc R U . . .
C34_1 C 1.07015(17) 0.97679(13) 0.68088(8) 0.0257(5) Uani 1 1 d . . . . .
H34_1 H 1.051301 1.026427 0.676685 0.031 Uiso 1 1 calc R U . . .
C35_1 C 1.16430(18) 0.98275(14) 0.71267(8) 0.0297(5) Uani 1 1 d . . . . .
H35_1 H 1.208117 1.035511 0.731293 0.036 Uiso 1 1 calc R U . . .
C36_1 C 1.19483(18) 0.91148(14) 0.71736(8) 0.0264(5) Uani 1 1 d . . . . .
H36_1 H 1.260342 0.915768 0.739182 0.032 Uiso 1 1 calc R U . . .
C37_1 C 1.13132(16) 0.83324(13) 0.69067(7) 0.0203(4) Uani 1 1 d . . . . .
C38_1 C 1.17735(17) 0.75991(13) 0.69415(7) 0.0226(4) Uani 1 1 d . . . . .
H38_1 H 1.124674 0.708854 0.672324 0.027 Uiso 1 1 calc R U . . .
C39_1 C 1.28096(17) 0.77704(14) 0.67720(8) 0.0253(5) Uani 1 1 d . . . . .
H39A_1 H 1.308688 0.728811 0.678578 0.038 Uiso 1 1 calc R U . . .
H39B_1 H 1.333658 0.826821 0.698340 0.038 Uiso 1 1 calc R U . . .
H39C_1 H 1.266892 0.786472 0.643837 0.038 Uiso 1 1 calc R U . . .
C40_1 C 1.2007(2) 0.74191(16) 0.74567(8) 0.0326(5) Uani 1 1 d . . . . .
H40A_1 H 1.135758 0.733121 0.757626 0.049 Uiso 1 1 calc R U . . .
H40B_1 H 1.256793 0.789554 0.766995 0.049 Uiso 1 1 calc R U . . .
H40C_1 H 1.224355 0.691570 0.745288 0.049 Uiso 1 1 calc R U . . .
C41_1 C 0.81693(15) 0.71992(11) 0.43292(7) 0.0147(4) Uani 1 1 d . . . . .
C42_1 C 0.83216(16) 0.81464(12) 0.44377(7) 0.0178(4) Uani 1 1 d . . . . .
C43_1 C 0.75206(17) 0.83016(13) 0.47282(8) 0.0230(4) Uani 1 1 d . . . . .
H43A_1 H 0.680079 0.795090 0.455625 0.034 Uiso 1 1 calc R U . . .
H43B_1 H 0.754201 0.889213 0.476500 0.034 Uiso 1 1 calc R U . . .
H43C_1 H 0.770830 0.816076 0.504874 0.034 Uiso 1 1 calc R U . . .
C44_1 C 0.94303(16) 0.86897(12) 0.47173(8) 0.0215(4) Uani 1 1 d . . . . .
H44A_1 H 0.996068 0.856563 0.455186 0.032 Uiso 1 1 calc R U . . .
H44B_1 H 0.957828 0.857256 0.504571 0.032 Uiso 1 1 calc R U . . .
H44C_1 H 0.946626 0.928107 0.473438 0.032 Uiso 1 1 calc R U . . .
C45_1 C 0.80652(17) 0.83484(12) 0.39286(7) 0.0213(4) Uani 1 1 d . . . . .
H45A_1 H 0.772151 0.880204 0.393149 0.026 Uiso 1 1 calc R U . . .
H45B_1 H 0.872829 0.853432 0.381820 0.026 Uiso 1 1 calc R U . . .
C46_1 C 0.73100(17) 0.75502(12) 0.35890(8) 0.0216(4) Uani 1 1 d . . . . .
C47_1 C 0.61372(18) 0.75173(14) 0.35035(9) 0.0289(5) Uani 1 1 d . . . . .
H47A_1 H 0.601738 0.796864 0.333668 0.043 Uiso 1 1 calc R U . . .
H47B_1 H 0.594577 0.758551 0.381525 0.043 Uiso 1 1 calc R U . . .
H47C_1 H 0.569475 0.697644 0.330367 0.043 Uiso 1 1 calc R U . . .
C48_1 C 0.7581(2) 0.74530(14) 0.30961(8) 0.0297(5) Uani 1 1 d . . . . .
H48A_1 H 0.714527 0.690835 0.289881 0.045 Uiso 1 1 calc R U . . .
H48B_1 H 0.833810 0.748866 0.314218 0.045 Uiso 1 1 calc R U . . .
H48C_1 H 0.743460 0.789970 0.293141 0.045 Uiso 1 1 calc R U . . .
C49_1 C 0.71230(16) 0.60162(12) 0.36488(7) 0.0174(4) Uani 1 1 d . . . . .
C50_1 C 0.76868(17) 0.56339(12) 0.33709(7) 0.0202(4) Uani 1 1 d . . . . .
C51_1 C 0.88372(17) 0.60342(12) 0.33629(7) 0.0206(4) Uani 1 1 d . . . . .
H51_1 H 0.906853 0.662433 0.354457 0.025 Uiso 1 1 calc R U . . .
C52_1 C 0.8985(2) 0.60454(14) 0.28468(8) 0.0310(5) Uani 1 1 d . . . . .
H52A_1 H 0.884162 0.547072 0.267588 0.046 Uiso 1 1 calc R U . . .
H52B_1 H 0.971886 0.636562 0.286139 0.046 Uiso 1 1 calc R U . . .
H52C_1 H 0.848843 0.630711 0.267356 0.046 Uiso 1 1 calc R U . . .
C53_1 C 0.95468(17) 0.55601(13) 0.36176(8) 0.0241(5) Uani 1 1 d . . . . .
H53A_1 H 0.931953 0.497661 0.344768 0.036 Uiso 1 1 calc R U . . .
H53B_1 H 0.948477 0.557844 0.395302 0.036 Uiso 1 1 calc R U . . .
H53C_1 H 1.029030 0.582169 0.361528 0.036 Uiso 1 1 calc R U . . .
C54_1 C 0.71848(18) 0.48140(13) 0.31155(8) 0.0256(5) Uani 1 1 d . . . . .
H54_1 H 0.754550 0.455079 0.291971 0.031 Uiso 1 1 calc R U . . .
C55_1 C 0.61798(18) 0.43818(13) 0.31422(9) 0.0301(5) Uani 1 1 d . . . . .
H55_1 H 0.584208 0.383383 0.295636 0.036 Uiso 1 1 calc R U . . .
C56_1 C 0.56639(17) 0.47440(13) 0.34383(8) 0.0268(5) Uani 1 1 d . . . . .
H56_1 H 0.498215 0.443169 0.346401 0.032 Uiso 1 1 calc R U . . .
C57_1 C 0.61221(16) 0.55639(12) 0.37031(7) 0.0204(4) Uani 1 1 d . . . . .
C58_1 C 0.55478(16) 0.58827(12) 0.40592(7) 0.0202(4) Uani 1 1 d . . . . .
H58_1 H 0.596116 0.647579 0.421101 0.024 Uiso 1 1 calc R U . . .
C59_1 C 0.55249(16) 0.53654(13) 0.44607(8) 0.0228(4) Uani 1 1 d . . . . .
H59A_1 H 0.511833 0.478140 0.431971 0.034 Uiso 1 1 calc R U . . .
H59B_1 H 0.518581 0.558889 0.469830 0.034 Uiso 1 1 calc R U . . .
H59C_1 H 0.625573 0.539497 0.462099 0.034 Uiso 1 1 calc R U . . .
C60_1 C 0.44095(17) 0.58628(14) 0.38187(8) 0.0273(5) Uani 1 1 d . . . . .
H60A_1 H 0.443010 0.621872 0.357417 0.041 Uiso 1 1 calc R U . . .
H60B_1 H 0.407773 0.606984 0.406451 0.041 Uiso 1 1 calc R U . . .
H60C_1 H 0.399239 0.528692 0.366346 0.041 Uiso 1 1 calc R U . . .
C1_2 C 0.27025(17) 0.77825(13) -0.03511(8) 0.0232(5) Uani 1 1 d . . . . .
P1_2 P 0.21909(4) 0.68718(3) -0.01432(2) 0.02106(12) Uani 1 1 d . . . . .
N1_2 N 0.24609(14) 0.77836(10) -0.08367(6) 0.0227(4) Uani 1 1 d . . . . .
C2_2 C 0.3490(2) 0.86359(14) -0.00985(9) 0.0319(5) Uani 1 1 d . . . . .
P2_2 P 0.17957(4) 0.77310(3) 0.10985(2) 0.02166(12) Uani 1 1 d . . . . .
N2_2 N -0.02389(14) 0.73312(10) 0.11819(6) 0.0205(4) Uani 1 1 d . . . . .
C3_2 C 0.3237(2) 0.90435(15) 0.03543(9) 0.0411(6) Uani 1 1 d . . . . .
H3A_2 H 0.251263 0.909308 0.027130 0.062 Uiso 1 1 calc R U . . .
H3AB_2 H 0.374768 0.960116 0.047903 0.062 Uiso 1 1 calc R U . . .
H3AC_2 H 0.329048 0.869732 0.060229 0.062 Uiso 1 1 calc R U . . .
Si3_2 Si 0.26752(5) 0.70778(4) 0.06705(2) 0.02348(13) Uani 1 1 d . . . . .
N3_2 N 0.39485(14) 0.65272(11) 0.14184(6) 0.0235(4) Uani 1 1 d . . . . .
C4_2 C 0.46073(19) 0.85236(15) 0.00301(9) 0.0382(6) Uani 1 1 d . . . . .
H4A_2 H 0.474084 0.822484 -0.025609 0.057 Uiso 1 1 calc R U . . .
H4AB_2 H 0.465293 0.820050 0.029006 0.057 Uiso 1 1 calc R U . . .
H4AC_2 H 0.514164 0.907364 0.013844 0.057 Uiso 1 1 calc R U . . .
C5_2 C 0.3375(2) 0.91793(14) -0.04888(9) 0.0373(6) Uani 1 1 d . . . . .
H5A_2 H 0.287799 0.950511 -0.043368 0.045 Uiso 1 1 calc R U . . .
H5AB_2 H 0.407631 0.957585 -0.047373 0.045 Uiso 1 1 calc R U . . .
C6_2 C 0.29465(19) 0.85998(13) -0.09818(8) 0.0288(5) Uani 1 1 d . . . . .
C7_2 C 0.2103(2) 0.88716(14) -0.13098(9) 0.0350(6) Uani 1 1 d . . . . .
H7A_2 H 0.243679 0.940948 -0.139081 0.053 Uiso 1 1 calc R U . . .
H7AB_2 H 0.155001 0.893042 -0.114177 0.053 Uiso 1 1 calc R U . . .
H7AC_2 H 0.178123 0.844963 -0.160772 0.053 Uiso 1 1 calc R U . . .
C8_2 C 0.3820(2) 0.85503(14) -0.12408(9) 0.0340(6) Uani 1 1 d . . . . .
H8A_2 H 0.352089 0.812191 -0.153688 0.051 Uiso 1 1 calc R U . . .
H8AB_2 H 0.438587 0.840347 -0.102782 0.051 Uiso 1 1 calc R U . . .
H8AC_2 H 0.411634 0.909367 -0.132486 0.051 Uiso 1 1 calc R U . . .
C9_2 C 0.18196(17) 0.70582(12) -0.12005(7) 0.0211(4) Uani 1 1 d . . . . .
C10_2 C 0.07095(17) 0.69178(12) -0.13461(7) 0.0219(4) Uani 1 1 d . . . . .
C11_2 C 0.01067(18) 0.74149(14) -0.10913(8) 0.0261(5) Uani 1 1 d . . . . .
H11_2 H 0.063885 0.788027 -0.084078 0.031 Uiso 1 1 calc R U . . .
C12_2 C -0.06090(19) 0.68475(15) -0.08347(9) 0.0310(5) Uani 1 1 d . . . . .
H12A_2 H -0.113143 0.638352 -0.107473 0.047 Uiso 1 1 calc R U . . .
H12B_2 H -0.098288 0.717234 -0.066488 0.047 Uiso 1 1 calc R U . . .
H12C_2 H -0.016907 0.662476 -0.060074 0.047 Uiso 1 1 calc R U . . .
C13_2 C -0.0583(2) 0.77979(16) -0.14395(9) 0.0353(6) Uani 1 1 d . . . . .
H13A_2 H -0.015179 0.809712 -0.163654 0.053 Uiso 1 1 calc R U . . .
H13B_2 H -0.084968 0.818891 -0.125184 0.053 Uiso 1 1 calc R U . . .
H13C_2 H -0.118751 0.735111 -0.165146 0.053 Uiso 1 1 calc R U . . .
C14_2 C 0.01205(18) 0.62602(13) -0.17304(8) 0.0245(5) Uani 1 1 d . . . . .
H14_2 H -0.062662 0.616499 -0.183924 0.029 Uiso 1 1 calc R U . . .
C15_2 C 0.06082(18) 0.57448(13) -0.19553(8) 0.0255(5) Uani 1 1 d . . . . .
H15_2 H 0.020209 0.531385 -0.222432 0.031 Uiso 1 1 calc R U . . .
C16_2 C 0.16808(18) 0.58588(13) -0.17881(8) 0.0240(5) Uani 1 1 d . . . . .
H16_2 H 0.200051 0.548531 -0.193499 0.029 Uiso 1 1 calc R U . . .
C17_2 C 0.23128(17) 0.65073(12) -0.14088(7) 0.0222(4) Uani 1 1 d . . . . .
C18_2 C 0.34755(18) 0.65519(13) -0.12239(8) 0.0263(5) Uani 1 1 d . . . . .
H18_2 H 0.382417 0.707126 -0.097120 0.032 Uiso 1 1 calc R U . . .
C19_2 C 0.4094(2) 0.65871(16) -0.16218(9) 0.0362(6) Uani 1 1 d . . . . .
H19A_2 H 0.381277 0.605781 -0.185599 0.054 Uiso 1 1 calc R U . . .
H19B_2 H 0.485098 0.667776 -0.147564 0.054 Uiso 1 1 calc R U . . .
H19C_2 H 0.401106 0.704805 -0.178730 0.054 Uiso 1 1 calc R U . . .
C20_2 C 0.35543(19) 0.57982(14) -0.09864(9) 0.0303(5) Uani 1 1 d . . . . .
H20A_2 H 0.328167 0.528600 -0.123433 0.045 Uiso 1 1 calc R U . . .
H20B_2 H 0.313034 0.575580 -0.074413 0.045 Uiso 1 1 calc R U . . .
H20C_2 H 0.430129 0.587146 -0.082893 0.045 Uiso 1 1 calc R U . . .
C21_2 C 0.05329(16) 0.70463(12) 0.10303(7) 0.0190(4) Uani 1 1 d . . . . .
C22_2 C 0.00306(17) 0.61025(12) 0.08168(7) 0.0210(4) Uani 1 1 d . . . . .
C23_2 C -0.03430(17) 0.59838(14) 0.02610(8) 0.0250(5) Uani 1 1 d . . . . .
H23A_2 H 0.027965 0.613342 0.012399 0.038 Uiso 1 1 calc R U . . .
H23B_2 H -0.079382 0.634450 0.017925 0.038 Uiso 1 1 calc R U . . .
H23C_2 H -0.075216 0.539799 0.012681 0.038 Uiso 1 1 calc R U . . .
C24_2 C 0.07189(19) 0.55254(13) 0.09300(8) 0.0275(5) Uani 1 1 d . . . . .
H24A_2 H 0.028338 0.494154 0.081247 0.041 Uiso 1 1 calc R U . . .
H24B_2 H 0.100788 0.561894 0.128077 0.041 Uiso 1 1 calc R U . . .
H24C_2 H 0.130720 0.564534 0.076929 0.041 Uiso 1 1 calc R U . . .
C25_2 C -0.09244(17) 0.58741(13) 0.10440(8) 0.0255(5) Uani 1 1 d . . . . .
H25A_2 H -0.152658 0.543942 0.081340 0.031 Uiso 1 1 calc R U . . .
H25B_2 H -0.072724 0.565137 0.134081 0.031 Uiso 1 1 calc R U . . .
C26_2 C -0.12476(17) 0.66613(14) 0.11675(8) 0.0248(5) Uani 1 1 d . . . . .
C27_2 C -0.22016(19) 0.67127(16) 0.07919(9) 0.0353(6) Uani 1 1 d . . . . .
H27A_2 H -0.205375 0.665348 0.047049 0.053 Uiso 1 1 calc R U . . .
H27B_2 H -0.232777 0.725496 0.087288 0.053 Uiso 1 1 calc R U . . .
H27C_2 H -0.283567 0.626248 0.079141 0.053 Uiso 1 1 calc R U . . .
C28_2 C -0.15192(19) 0.67230(15) 0.16592(8) 0.0321(5) Uani 1 1 d . . . . .
H28A_2 H -0.163997 0.726529 0.174742 0.048 Uiso 1 1 calc R U . . .
H28B_2 H -0.092651 0.667096 0.190404 0.048 Uiso 1 1 calc R U . . .
H28C_2 H -0.216592 0.627246 0.164237 0.048 Uiso 1 1 calc R U . . .
C29_2 C -0.01706(18) 0.82102(13) 0.13185(8) 0.0253(5) Uani 1 1 d . . . . .
C30_2 C -0.0513(2) 0.86369(15) 0.09550(9) 0.0338(5) Uani 1 1 d . . . . .
C31_2 C -0.0740(2) 0.83007(16) 0.04137(9) 0.0377(6) Uani 1 1 d . . . . .
H31_2 H -0.074027 0.770259 0.036992 0.045 Uiso 1 1 calc R U . . .
C32_2 C 0.0161(3) 0.87890(17) 0.02116(10) 0.0478(7) Uani 1 1 d . . . . .
H32A_2 H 0.003000 0.856073 -0.013397 0.072 Uiso 1 1 calc R U . . .
H32B_2 H 0.084330 0.873815 0.038488 0.072 Uiso 1 1 calc R U . . .
H32C_2 H 0.018350 0.938002 0.025463 0.072 Uiso 1 1 calc R U . . .
C33_2 C -0.1825(3) 0.8333(2) 0.01282(10) 0.0539(8) Uani 1 1 d . . . . .
H33A_2 H -0.180797 0.891708 0.012685 0.081 Uiso 1 1 calc R U . . .
H33B_2 H -0.238449 0.806908 0.028131 0.081 Uiso 1 1 calc R U . . .
H33C_2 H -0.197425 0.803283 -0.020552 0.081 Uiso 1 1 calc R U . . .
C34_2 C -0.0582(3) 0.94375(17) 0.10981(10) 0.0467(7) Uani 1 1 d . . . . .
H34_2 H -0.081515 0.973218 0.085787 0.056 Uiso 1 1 calc R U . . .
C35_2 C -0.0319(3) 0.98146(16) 0.15804(10) 0.0472(7) Uani 1 1 d . . . . .
H35_2 H -0.040527 1.035032 0.167059 0.057 Uiso 1 1 calc R U . . .
C36_2 C 0.0067(2) 0.94078(15) 0.19289(9) 0.0360(6) Uani 1 1 d . . . . .
H36_2 H 0.027483 0.967814 0.225933 0.043 Uiso 1 1 calc R U . . .
C37_2 C 0.01607(18) 0.86078(13) 0.18078(8) 0.0254(5) Uani 1 1 d . . . . .
C38_2 C 0.06893(18) 0.82447(13) 0.22128(8) 0.0253(5) Uani 1 1 d . . . . .
H38_2 H 0.062565 0.765123 0.207925 0.030 Uiso 1 1 calc R U . . .
C39_2 C 0.1874(2) 0.87247(15) 0.23892(9) 0.0344(6) Uani 1 1 d . . . . .
H39A_2 H 0.222267 0.867016 0.212244 0.052 Uiso 1 1 calc R U . . .
H39B_2 H 0.220318 0.849498 0.265597 0.052 Uiso 1 1 calc R U . . .
H39C_2 H 0.195607 0.931693 0.250249 0.052 Uiso 1 1 calc R U . . .
C40_2 C 0.0170(2) 0.82481(15) 0.26413(9) 0.0348(6) Uani 1 1 d . . . . .
H40A_2 H -0.059995 0.797786 0.252444 0.052 Uiso 1 1 calc R U . . .
H40B_2 H 0.029926 0.882660 0.280275 0.052 Uiso 1 1 calc R U . . .
H40C_2 H 0.047724 0.794209 0.287121 0.052 Uiso 1 1 calc R U . . .
C41_2 C 0.36050(17) 0.65733(13) 0.09268(8) 0.0227(4) Uani 1 1 d . . . . .
C42_2 C 0.41380(18) 0.60432(14) 0.06265(8) 0.0271(5) Uani 1 1 d . . . . .
C43_2 C 0.33173(19) 0.52658(14) 0.02877(8) 0.0296(5) Uani 1 1 d . . . . .
H43A_2 H 0.284187 0.544178 0.004277 0.044 Uiso 1 1 calc R U . . .
H43B_2 H 0.289732 0.493385 0.047690 0.044 Uiso 1 1 calc R U . . .
H43C_2 H 0.369006 0.492661 0.012767 0.044 Uiso 1 1 calc R U . . .
C44_2 C 0.47946(19) 0.65334(15) 0.03163(9) 0.0331(5) Uani 1 1 d . . . . .
H44A_2 H 0.517599 0.618494 0.017034 0.050 Uiso 1 1 calc R U . . .
H44B_2 H 0.530983 0.704328 0.052124 0.050 Uiso 1 1 calc R U . . .
H44C_2 H 0.431591 0.668384 0.005999 0.050 Uiso 1 1 calc R U . . .
C45_2 C 0.48964(19) 0.58085(16) 0.10239(9) 0.0336(5) Uani 1 1 d . . . . .
H45A_2 H 0.494829 0.524230 0.091567 0.040 Uiso 1 1 calc R U . . .
H45B_2 H 0.561810 0.621207 0.109886 0.040 Uiso 1 1 calc R U . . .
C46_2 C 0.44443(18) 0.58285(14) 0.14715(8) 0.0293(5) Uani 1 1 d . . . . .
C47_2 C 0.3612(2) 0.49934(15) 0.14519(9) 0.0361(6) Uani 1 1 d . . . . .
H47A_2 H 0.296332 0.493492 0.120394 0.054 Uiso 1 1 calc R U . . .
H47B_2 H 0.344088 0.498313 0.176788 0.054 Uiso 1 1 calc R U . . .
H47C_2 H 0.390068 0.453008 0.137136 0.054 Uiso 1 1 calc R U . . .
C48_2 C 0.5324(2) 0.60194(17) 0.19347(9) 0.0394(6) Uani 1 1 d . . . . .
H48A_2 H 0.565706 0.556643 0.193819 0.059 Uiso 1 1 calc R U . . .
H48B_2 H 0.501724 0.606723 0.221605 0.059 Uiso 1 1 calc R U . . .
H48C_2 H 0.586236 0.654743 0.194760 0.059 Uiso 1 1 calc R U . . .
C49_2 C 0.41113(17) 0.71840(13) 0.18255(8) 0.0237(5) Uani 1 1 d . . . . .
C50_2 C 0.48888(17) 0.79669(14) 0.18792(8) 0.0267(5) Uani 1 1 d . . . . .
C51_2 C 0.55522(19) 0.81827(15) 0.15148(9) 0.0329(5) Uani 1 1 d . . . . .
H51_2 H 0.524055 0.773736 0.121667 0.039 Uiso 1 1 calc R U . . .
C52_2 C 0.6705(2) 0.8213(2) 0.17008(11) 0.0532(8) Uani 1 1 d . . . . .
H52A_2 H 0.673973 0.766228 0.176406 0.080 Uiso 1 1 calc R U . . .
H52B_2 H 0.702028 0.862997 0.200119 0.080 Uiso 1 1 calc R U . . .
H52C_2 H 0.710174 0.836728 0.145740 0.080 Uiso 1 1 calc R U . . .
C53_2 C 0.5513(2) 0.90216(17) 0.13714(11) 0.0494(7) Uani 1 1 d . . . . .
H53A_2 H 0.585685 0.910539 0.110331 0.074 Uiso 1 1 calc R U . . .
H53B_2 H 0.588804 0.947652 0.164954 0.074 Uiso 1 1 calc R U . . .
H53C_2 H 0.476796 0.901884 0.126976 0.074 Uiso 1 1 calc R U . . .
C54_2 C 0.50852(19) 0.85661(15) 0.22932(8) 0.0310(5) Uani 1 1 d . . . . .
H54_2 H 0.558995 0.909639 0.232692 0.037 Uiso 1 1 calc R U . . .
C55_2 C 0.45668(19) 0.84110(15) 0.26560(8) 0.0317(5) Uani 1 1 d . . . . .
H55_2 H 0.471916 0.882801 0.293737 0.038 Uiso 1 1 calc R U . . .
C56_2 C 0.38248(18) 0.76452(15) 0.26074(8) 0.0290(5) Uani 1 1 d . . . . .
H56_2 H 0.348196 0.753471 0.286172 0.035 Uiso 1 1 calc R U . . .
C57_2 C 0.35675(17) 0.70298(13) 0.21926(8) 0.0253(5) Uani 1 1 d . . . . .
C58_2 C 0.26816(18) 0.62327(14) 0.21561(8) 0.0273(5) Uani 1 1 d . . . . .
H58_2 H 0.255890 0.587071 0.183339 0.033 Uiso 1 1 calc R U . . .
C59_2 C 0.16477(18) 0.64370(14) 0.21879(8) 0.0298(5) Uani 1 1 d . . . . .
H59A_2 H 0.147082 0.675941 0.193906 0.045 Uiso 1 1 calc R U . . .
H59B_2 H 0.174020 0.676671 0.250876 0.045 Uiso 1 1 calc R U . . .
H59C_2 H 0.106895 0.591594 0.213612 0.045 Uiso 1 1 calc R U . . .
C60_2 C 0.2950(2) 0.57315(16) 0.25517(9) 0.0386(6) Uani 1 1 d . . . . .
H60A_2 H 0.239420 0.519361 0.248692 0.058 Uiso 1 1 calc R U . . .
H60B_2 H 0.298611 0.604880 0.286863 0.058 Uiso 1 1 calc R U . . .
H60C_2 H 0.363935 0.563309 0.255126 0.058 Uiso 1 1 calc R U . . .
C1A_3 C 0.4021(7) 0.2145(5) 0.2795(3) 0.065(2) Uani 0.464(5) 1 d D U P A 1
H1AA_3 H 0.360325 0.220279 0.303511 0.098 Uiso 0.464(5) 1 calc R U P A 1
H1AB_3 H 0.409207 0.262218 0.262917 0.098 Uiso 0.464(5) 1 calc R U P A 1
H1AC_3 H 0.473010 0.213001 0.295890 0.098 Uiso 0.464(5) 1 calc R U P A 1
C2A_3 C 0.3464(7) 0.1349(5) 0.2432(3) 0.0628(18) Uani 0.464(5) 1 d D U P A 1
H2AA_3 H 0.275829 0.137631 0.226104 0.075 Uiso 0.464(5) 1 calc R U P A 1
H2AB_3 H 0.334417 0.087405 0.260542 0.075 Uiso 0.464(5) 1 calc R U P A 1
C3A_3 C 0.4088(6) 0.1190(4) 0.2066(3) 0.0569(15) Uani 0.464(5) 1 d D U P A 1
H3AA_3 H 0.412408 0.162798 0.186506 0.068 Uiso 0.464(5) 1 calc R U P A 1
H3AB_3 H 0.482659 0.124416 0.224004 0.068 Uiso 0.464(5) 1 calc R U P A 1
C4A_3 C 0.3631(10) 0.0344(9) 0.1735(4) 0.0559(19) Uani 0.464(5) 1 d D U P A 1
H4AA_3 H 0.355250 -0.009722 0.193294 0.067 Uiso 0.464(5) 1 calc R U P A 1
H4AB_3 H 0.413263 0.026345 0.153516 0.067 Uiso 0.464(5) 1 calc R U P A 1
C5A_3 C 0.2530(6) 0.0255(4) 0.1398(3) 0.0480(16) Uani 0.464(5) 1 d D U P A 1
H5AA_3 H 0.225730 -0.032326 0.120700 0.058 Uiso 0.464(5) 1 calc R U P A 1
H5AB_3 H 0.203681 0.031343 0.160556 0.058 Uiso 0.464(5) 1 calc R U P A 1
C6A_3 C 0.2460(7) 0.0838(5) 0.1050(3) 0.061(2) Uani 0.464(5) 1 d D U P A 1
H6AA_3 H 0.172948 0.068299 0.084833 0.091 Uiso 0.464(5) 1 calc R U P A 1
H6AB_3 H 0.295206 0.080222 0.084240 0.091 Uiso 0.464(5) 1 calc R U P A 1
H6AC_3 H 0.265157 0.141248 0.123010 0.091 Uiso 0.464(5) 1 calc R U P A 1
C1B_3 C 0.3568(5) 0.3437(4) 0.2371(3) 0.0499(18) Uani 0.437(4) 1 d D U P B 2
H1BA_3 H 0.338433 0.383276 0.259600 0.075 Uiso 0.437(4) 1 calc R U P B 2
H1BB_3 H 0.302565 0.327223 0.206345 0.075 Uiso 0.437(4) 1 calc R U P B 2
H1BC_3 H 0.426507 0.370335 0.231457 0.075 Uiso 0.437(4) 1 calc R U P B 2
C2B_3 C 0.3612(7) 0.2675(4) 0.2586(3) 0.0449(15) Uani 0.437(4) 1 d D U P B 2
H2BA_3 H 0.412153 0.285226 0.290761 0.054 Uiso 0.437(4) 1 calc R U P B 2
H2BB_3 H 0.289977 0.240217 0.263357 0.054 Uiso 0.437(4) 1 calc R U P B 2
C3B_3 C 0.3939(6) 0.2054(4) 0.2281(3) 0.0500(14) Uani 0.437(4) 1 d D U P B 2
H3BA_3 H 0.468184 0.230688 0.226261 0.060 Uiso 0.437(4) 1 calc R U P B 2
H3BB_3 H 0.347812 0.192325 0.194813 0.060 Uiso 0.437(4) 1 calc R U P B 2
C4B_3 C 0.3869(8) 0.1244(5) 0.2469(4) 0.0561(17) Uani 0.437(4) 1 d D U P B 2
H4BA_3 H 0.432975 0.137748 0.280208 0.067 Uiso 0.437(4) 1 calc R U P B 2
H4BB_3 H 0.312635 0.099495 0.248881 0.067 Uiso 0.437(4) 1 calc R U P B 2
C5B_3 C 0.4190(7) 0.0610(5) 0.2171(3) 0.0661(17) Uani 0.437(4) 1 d D U P B 2
H5BA_3 H 0.416870 0.012138 0.233066 0.079 Uiso 0.437(4) 1 calc R U P B 2
H5BB_3 H 0.493095 0.085289 0.214718 0.079 Uiso 0.437(4) 1 calc R U P B 2
C6B_3 C 0.3443(14) 0.0320(12) 0.1657(5) 0.076(3) Uani 0.437(4) 1 d D U P B 2
H6BA_3 H 0.359193 -0.016297 0.148845 0.115 Uiso 0.437(4) 1 calc R U P B 2
H6BB_3 H 0.356404 0.077743 0.147648 0.115 Uiso 0.437(4) 1 calc R U P B 2
H6BC_3 H 0.269920 0.016218 0.168051 0.115 Uiso 0.437(4) 1 calc R U P B 2
C1C_3 C 0.383(4) 0.248(3) 0.2697(15) 0.055(5) Uani 0.099(4) 1 d D U P C 3
H1CA_3 H 0.434109 0.282911 0.299120 0.082 Uiso 0.099(4) 1 calc R U P C 3
H1CB_3 H 0.319764 0.214854 0.278342 0.082 Uiso 0.099(4) 1 calc R U P C 3
H1CC_3 H 0.361063 0.284531 0.247994 0.082 Uiso 0.099(4) 1 calc R U P C 3
C2C_3 C 0.433(2) 0.191(2) 0.2445(10) 0.058(3) Uani 0.099(4) 1 d D U P C 3
H2CA_3 H 0.433229 0.143818 0.261759 0.069 Uiso 0.099(4) 1 calc R U P C 3
H2CB_3 H 0.508468 0.222175 0.247248 0.069 Uiso 0.099(4) 1 calc R U P C 3
C3C_3 C 0.379(2) 0.155(2) 0.1912(10) 0.060(2) Uani 0.099(4) 1 d D U P C 3
H3CA_3 H 0.372875 0.201810 0.173894 0.072 Uiso 0.099(4) 1 calc R U P C 3
H3CB_3 H 0.423685 0.125831 0.176550 0.072 Uiso 0.099(4) 1 calc R U P C 3
C4C_3 C 0.270(2) 0.0955(19) 0.1853(9) 0.059(3) Uani 0.099(4) 1 d D U P C 3
H4CA_3 H 0.218766 0.127327 0.190244 0.071 Uiso 0.099(4) 1 calc R U P C 3
H4CB_3 H 0.272284 0.059389 0.209885 0.071 Uiso 0.099(4) 1 calc R U P C 3
C5C_3 C 0.233(3) 0.042(2) 0.1347(11) 0.058(4) Uani 0.099(4) 1 d D U P C 3
H5CA_3 H 0.154229 0.027598 0.122689 0.070 Uiso 0.099(4) 1 calc R U P C 3
H5CB_3 H 0.252800 -0.010654 0.134545 0.070 Uiso 0.099(4) 1 calc R U P C 3
C6C_3 C 0.290(4) 0.097(3) 0.1031(14) 0.066(6) Uani 0.099(4) 1 d D U P C 3
H6CA_3 H 0.242929 0.086825 0.070772 0.099 Uiso 0.099(4) 1 calc R U P C 3
H6CB_3 H 0.355165 0.081689 0.100293 0.099 Uiso 0.099(4) 1 calc R U P C 3
H6CC_3 H 0.309154 0.155657 0.118159 0.099 Uiso 0.099(4) 1 calc R U P C 3

loop_
_atom_site_aniso_label
_atom_site_aniso_U_11
_atom_site_aniso_U_22
_atom_site_aniso_U_33
_atom_site_aniso_U_23
_atom_site_aniso_U_13
_atom_site_aniso_U_12
C1_1 0.0156(9) 0.0129(9) 0.0126(9) 0.0042(7) 0.0042(7) 0.0025(7)
P1_1 0.0130(2) 0.0120(2) 0.0199(3) 0.00344(19) 0.0072(2) 0.00271(19)
N1_1 0.0142(8) 0.0107(7) 0.0209(8) 0.0048(7) 0.0079(7) 0.0047(6)
C2_1 0.0168(10) 0.0102(9) 0.0235(10) 0.0064(8) 0.0088(8) 0.0036(8)
Si2_1 0.0126(3) 0.0159(3) 0.0152(3) 0.0034(2) 0.0063(2) 0.0020(2)
N2_1 0.0202(9) 0.0154(8) 0.0146(8) 0.0050(7) 0.0083(7) 0.0028(7)
C3_1 0.0192(10) 0.0112(9) 0.0283(11) 0.0017(8) 0.0074(9) 0.0023(8)
P3_1 0.0162(2) 0.0114(2) 0.0165(2) 0.00352(19) 0.0042(2) 0.00306(19)
N3_1 0.0189(8) 0.0109(8) 0.0176(8) 0.0048(7) 0.0035(7) 0.0028(7)
C4_1 0.0283(12) 0.0165(10) 0.0290(12) 0.0125(9) 0.0111(9) 0.0066(9)
C5_1 0.0187(10) 0.0112(9) 0.0295(11) 0.0041(8) 0.0079(9) 0.0049(8)
C6_1 0.0159(10) 0.0118(9) 0.0272(11) 0.0056(8) 0.0084(8) 0.0056(8)
C7_1 0.0194(10) 0.0161(10) 0.0358(12) 0.0061(9) 0.0137(9) 0.0059(8)
C8_1 0.0201(11) 0.0228(11) 0.0279(12) 0.0042(9) 0.0050(9) 0.0096(9)
C9_1 0.0114(9) 0.0099(9) 0.0243(10) 0.0059(8) 0.0092(8) 0.0034(7)
C10_1 0.0126(9) 0.0138(9) 0.0252(11) 0.0051(8) 0.0097(8) 0.0035(8)
C11_1 0.0230(11) 0.0136(9) 0.0211(10) 0.0048(8) 0.0090(9) 0.0032(8)
C12_1 0.0252(11) 0.0227(11) 0.0235(11) 0.0047(9) 0.0047(9) 0.0029(9)
C13_1 0.0373(13) 0.0240(11) 0.0252(12) 0.0067(9) 0.0160(10) 0.0087(10)
C14_1 0.0184(10) 0.0173(10) 0.0236(11) 0.0086(8) 0.0106(8) 0.0053(8)
C15_1 0.0193(10) 0.0123(9) 0.0343(12) 0.0095(9) 0.0119(9) 0.0040(8)
C16_1 0.0160(10) 0.0112(9) 0.0283(11) 0.0021(8) 0.0082(8) 0.0018(8)
C17_1 0.0115(9) 0.0142(9) 0.0242(11) 0.0035(8) 0.0078(8) 0.0025(7)
C18_1 0.0190(10) 0.0137(9) 0.0237(11) 0.0024(8) 0.0082(8) 0.0026(8)
C19_1 0.0222(11) 0.0222(11) 0.0259(11) 0.0036(9) 0.0058(9) 0.0026(9)
C20_1 0.0249(11) 0.0199(10) 0.0289(12) -0.0001(9) 0.0122(9) 0.0040(9)
C21_1 0.0157(10) 0.0121(9) 0.0177(10) 0.0037(8) 0.0057(8) 0.0047(7)
C22_1 0.0181(10) 0.0146(9) 0.0224(10) 0.0042(8) 0.0116(8) 0.0036(8)
C23_1 0.0212(10) 0.0146(9) 0.0251(11) 0.0050(8) 0.0104(9) 0.0040(8)
C24_1 0.0155(10) 0.0169(10) 0.0291(11) 0.0038(9) 0.0092(9) 0.0029(8)
C25_1 0.0249(11) 0.0194(10) 0.0240(11) 0.0052(9) 0.0155(9) 0.0042(9)
C26_1 0.0268(11) 0.0217(10) 0.0197(11) 0.0079(9) 0.0129(9) 0.0046(9)
C27_1 0.0338(13) 0.0259(11) 0.0260(12) 0.0147(10) 0.0106(10) 0.0055(10)
C28_1 0.0352(13) 0.0333(12) 0.0207(11) 0.0060(10) 0.0161(10) 0.0021(10)
C29_1 0.0205(10) 0.0170(9) 0.0150(10) 0.0013(8) 0.0095(8) 0.0020(8)
C30_1 0.0217(11) 0.0196(10) 0.0200(10) 0.0016(8) 0.0093(8) 0.0054(8)
C31_1 0.0243(11) 0.0152(10) 0.0278(11) -0.0013(9) 0.0053(9) 0.0065(8)
C32_1 0.0402(14) 0.0219(11) 0.0307(13) 0.0036(10) 0.0039(11) 0.0110(10)
C33_1 0.0273(13) 0.0391(14) 0.0467(15) 0.0045(12) 0.0109(11) 0.0139(11)
C34_1 0.0277(12) 0.0188(10) 0.0302(12) -0.0016(9) 0.0095(10) 0.0073(9)
C35_1 0.0270(12) 0.0230(11) 0.0308(12) -0.0088(10) 0.0052(10) 0.0015(9)
C36_1 0.0230(11) 0.0315(12) 0.0208(11) -0.0017(9) 0.0030(9) 0.0066(9)
C37_1 0.0221(11) 0.0230(10) 0.0168(10) 0.0038(8) 0.0089(8) 0.0053(9)
C38_1 0.0241(11) 0.0256(11) 0.0193(11) 0.0073(9) 0.0056(9) 0.0075(9)
C39_1 0.0232(11) 0.0282(11) 0.0265(12) 0.0066(9) 0.0071(9) 0.0095(9)
C40_1 0.0365(13) 0.0418(14) 0.0237(12) 0.0135(11) 0.0074(10) 0.0151(11)
C41_1 0.0130(9) 0.0127(9) 0.0187(10) 0.0035(8) 0.0071(8) 0.0017(7)
C42_1 0.0205(10) 0.0116(9) 0.0216(10) 0.0045(8) 0.0043(8) 0.0052(8)
C43_1 0.0270(11) 0.0169(10) 0.0273(11) 0.0034(9) 0.0083(9) 0.0096(9)
C44_1 0.0235(11) 0.0108(9) 0.0274(11) 0.0028(8) 0.0039(9) 0.0026(8)
C45_1 0.0251(11) 0.0132(9) 0.0247(11) 0.0062(8) 0.0046(9) 0.0042(8)
C46_1 0.0267(11) 0.0153(10) 0.0225(11) 0.0081(8) 0.0037(9) 0.0052(9)
C47_1 0.0285(12) 0.0232(11) 0.0329(13) 0.0109(10) -0.0018(10) 0.0081(10)
C48_1 0.0448(14) 0.0226(11) 0.0221(11) 0.0105(9) 0.0064(10) 0.0090(10)
C49_1 0.0209(10) 0.0127(9) 0.0162(10) 0.0037(8) 0.0014(8) 0.0027(8)
C50_1 0.0248(11) 0.0180(10) 0.0160(10) 0.0041(8) 0.0031(8) 0.0042(8)
C51_1 0.0269(11) 0.0160(10) 0.0188(10) 0.0015(8) 0.0096(9) 0.0039(8)
C52_1 0.0417(14) 0.0278(12) 0.0248(12) 0.0042(10) 0.0156(10) 0.0073(10)
C53_1 0.0244(11) 0.0202(10) 0.0284(12) 0.0034(9) 0.0104(9) 0.0057(9)
C54_1 0.0304(12) 0.0212(11) 0.0230(11) -0.0021(9) 0.0080(9) 0.0059(9)
C55_1 0.0313(12) 0.0159(10) 0.0325(13) -0.0059(9) 0.0022(10) -0.0018(9)
C56_1 0.0211(11) 0.0191(10) 0.0329(12) 0.0006(9) 0.0045(9) -0.0029(9)
C57_1 0.0219(11) 0.0152(9) 0.0214(11) 0.0047(8) 0.0013(8) 0.0034(8)
C58_1 0.0188(10) 0.0151(9) 0.0244(11) 0.0043(8) 0.0044(8) 0.0019(8)
C59_1 0.0187(10) 0.0192(10) 0.0284(12) 0.0057(9) 0.0055(9) 0.0014(8)
C60_1 0.0223(11) 0.0274(11) 0.0297(12) 0.0069(10) 0.0032(9) 0.0045(9)
C1_2 0.0229(11) 0.0201(10) 0.0256(11) 0.0019(9) 0.0099(9) 0.0029(9)
P1_2 0.0246(3) 0.0180(3) 0.0199(3) 0.0047(2) 0.0075(2) 0.0031(2)
N1_2 0.0307(10) 0.0129(8) 0.0232(9) 0.0048(7) 0.0107(8) 0.0007(7)
C2_2 0.0389(14) 0.0187(11) 0.0313(13) -0.0011(10) 0.0129(11) -0.0038(10)
P2_2 0.0241(3) 0.0180(3) 0.0227(3) 0.0027(2) 0.0088(2) 0.0041(2)
N2_2 0.0230(9) 0.0189(8) 0.0220(9) 0.0061(7) 0.0086(7) 0.0067(7)
C3_2 0.0545(17) 0.0224(12) 0.0387(15) -0.0051(11) 0.0191(13) -0.0022(11)
Si3_2 0.0237(3) 0.0283(3) 0.0197(3) 0.0041(2) 0.0060(2) 0.0096(3)
N3_2 0.0249(10) 0.0222(9) 0.0221(9) -0.0001(7) 0.0012(8) 0.0102(8)
C4_2 0.0347(14) 0.0289(13) 0.0385(14) -0.0031(11) 0.0102(11) -0.0082(11)
C5_2 0.0487(16) 0.0175(11) 0.0420(15) 0.0036(10) 0.0175(12) -0.0003(11)
C6_2 0.0382(13) 0.0135(10) 0.0331(13) 0.0071(9) 0.0139(10) -0.0003(9)
C7_2 0.0481(15) 0.0187(11) 0.0436(15) 0.0152(10) 0.0199(12) 0.0078(11)
C8_2 0.0390(14) 0.0250(12) 0.0385(14) 0.0128(11) 0.0174(11) 0.0011(10)
C9_2 0.0315(12) 0.0145(9) 0.0188(10) 0.0072(8) 0.0112(9) 0.0034(9)
C10_2 0.0325(12) 0.0153(10) 0.0203(10) 0.0096(8) 0.0099(9) 0.0054(9)
C11_2 0.0317(12) 0.0241(11) 0.0251(11) 0.0073(9) 0.0090(10) 0.0095(10)
C12_2 0.0332(13) 0.0343(13) 0.0288(12) 0.0087(10) 0.0133(10) 0.0097(11)
C13_2 0.0446(15) 0.0363(13) 0.0335(13) 0.0128(11) 0.0133(11) 0.0205(12)
C14_2 0.0277(12) 0.0223(11) 0.0241(11) 0.0088(9) 0.0082(9) 0.0046(9)
C15_2 0.0365(13) 0.0193(10) 0.0188(11) 0.0048(9) 0.0081(9) 0.0035(9)
C16_2 0.0372(13) 0.0167(10) 0.0212(11) 0.0052(9) 0.0132(10) 0.0079(9)
C17_2 0.0309(12) 0.0173(10) 0.0212(11) 0.0085(8) 0.0119(9) 0.0058(9)
C18_2 0.0311(12) 0.0216(11) 0.0277(12) 0.0046(9) 0.0109(10) 0.0074(9)
C19_2 0.0362(14) 0.0387(14) 0.0402(14) 0.0105(12) 0.0186(12) 0.0134(11)
C20_2 0.0358(13) 0.0271(12) 0.0311(13) 0.0053(10) 0.0097(10) 0.0135(10)
C21_2 0.0252(11) 0.0206(10) 0.0135(10) 0.0064(8) 0.0061(8) 0.0080(9)
C22_2 0.0237(11) 0.0180(10) 0.0207(11) 0.0052(8) 0.0074(9) 0.0030(8)
C23_2 0.0259(11) 0.0253(11) 0.0215(11) 0.0028(9) 0.0065(9) 0.0037(9)
C24_2 0.0346(13) 0.0188(10) 0.0275(12) 0.0035(9) 0.0060(10) 0.0068(9)
C25_2 0.0263(12) 0.0232(11) 0.0239(11) 0.0045(9) 0.0082(9) 0.0004(9)
C26_2 0.0231(11) 0.0278(11) 0.0227(11) 0.0032(9) 0.0091(9) 0.0042(9)
C27_2 0.0277(13) 0.0449(15) 0.0330(13) 0.0019(11) 0.0080(10) 0.0127(11)
C28_2 0.0304(13) 0.0338(13) 0.0307(13) 0.0039(10) 0.0153(10) 0.0022(10)
C29_2 0.0318(12) 0.0219(11) 0.0285(12) 0.0082(9) 0.0132(10) 0.0125(9)
C30_2 0.0461(15) 0.0314(13) 0.0317(13) 0.0103(10) 0.0124(11) 0.0206(11)
C31_2 0.0566(17) 0.0372(14) 0.0285(13) 0.0133(11) 0.0110(12) 0.0256(13)
C32_2 0.074(2) 0.0436(15) 0.0363(15) 0.0190(13) 0.0201(14) 0.0248(15)
C33_2 0.072(2) 0.0624(19) 0.0368(16) 0.0140(14) 0.0050(15) 0.0403(17)
C34_2 0.075(2) 0.0400(15) 0.0390(15) 0.0144(12) 0.0143(14) 0.0377(15)
C35_2 0.077(2) 0.0311(14) 0.0457(16) 0.0094(12) 0.0170(15) 0.0337(14)
C36_2 0.0534(16) 0.0297(13) 0.0309(13) 0.0043(10) 0.0145(12) 0.0199(12)
C37_2 0.0321(12) 0.0228(11) 0.0275(12) 0.0067(9) 0.0140(10) 0.0125(10)
C38_2 0.0342(12) 0.0201(10) 0.0231(11) 0.0025(9) 0.0098(10) 0.0093(9)
C39_2 0.0399(14) 0.0316(13) 0.0307(13) -0.0013(10) 0.0086(11) 0.0122(11)
C40_2 0.0501(16) 0.0280(12) 0.0267(12) 0.0036(10) 0.0148(11) 0.0088(11)
C41_2 0.0210(11) 0.0209(10) 0.0229(11) 0.0002(9) 0.0041(9) 0.0033(9)
C42_2 0.0249(12) 0.0279(12) 0.0273(12) -0.0023(10) 0.0042(9) 0.0107(10)
C43_2 0.0344(13) 0.0260(11) 0.0275(12) -0.0024(10) 0.0057(10) 0.0123(10)
C44_2 0.0265(12) 0.0383(13) 0.0331(13) -0.0023(11) 0.0098(10) 0.0099(11)
C45_2 0.0294(13) 0.0355(13) 0.0348(13) -0.0032(11) 0.0027(10) 0.0166(11)
C46_2 0.0301(12) 0.0271(12) 0.0298(12) -0.0012(10) 0.0008(10) 0.0150(10)
C47_2 0.0481(15) 0.0286(12) 0.0342(14) 0.0045(11) 0.0059(12) 0.0197(12)
C48_2 0.0388(14) 0.0422(15) 0.0360(14) -0.0001(12) -0.0023(11) 0.0226(12)
C49_2 0.0228(11) 0.0253(11) 0.0206(11) 0.0003(9) -0.0008(9) 0.0095(9)
C50_2 0.0247(11) 0.0251(11) 0.0264(12) 0.0008(9) -0.0001(9) 0.0076(9)
C51_2 0.0346(13) 0.0270(12) 0.0266(12) -0.0033(10) 0.0041(10) -0.0020(10)
C52_2 0.0412(16) 0.070(2) 0.0478(17) 0.0027(15) 0.0169(14) 0.0149(15)
C53_2 0.0500(17) 0.0382(15) 0.0519(18) 0.0136(13) 0.0111(14) -0.0022(13)
C54_2 0.0292(12) 0.0270(12) 0.0305(13) -0.0005(10) -0.0018(10) 0.0074(10)
C55_2 0.0329(13) 0.0315(12) 0.0258(12) -0.0053(10) -0.0014(10) 0.0128(10)
C56_2 0.0298(12) 0.0359(13) 0.0213(11) 0.0020(10) 0.0030(9) 0.0136(10)
C57_2 0.0257(11) 0.0258(11) 0.0222(11) 0.0024(9) -0.0008(9) 0.0100(9)
C58_2 0.0343(13) 0.0270(11) 0.0207(11) 0.0055(9) 0.0046(9) 0.0101(10)
C59_2 0.0325(13) 0.0300(12) 0.0258(12) 0.0069(10) 0.0079(10) 0.0058(10)
C60_2 0.0530(16) 0.0383(14) 0.0297(13) 0.0142(11) 0.0081(12) 0.0201(13)
C1A_3 0.046(4) 0.069(4) 0.069(4) -0.001(3) 0.018(3) -0.001(3)
C2A_3 0.055(3) 0.058(3) 0.069(3) 0.004(2) 0.024(3) 0.003(3)
C3A_3 0.056(3) 0.053(3) 0.064(3) 0.015(2) 0.022(2) 0.012(2)
C4A_3 0.054(3) 0.054(3) 0.064(3) 0.015(3) 0.022(3) 0.015(3)
C5A_3 0.053(3) 0.040(3) 0.056(3) 0.004(2) 0.024(2) 0.016(2)
C6A_3 0.076(5) 0.051(4) 0.064(4) 0.011(3) 0.029(4) 0.025(4)
C1B_3 0.034(3) 0.042(3) 0.067(4) 0.012(3) 0.006(3) 0.003(3)
C2B_3 0.034(3) 0.037(3) 0.065(4) 0.009(2) 0.021(3) 0.005(2)
C3B_3 0.051(3) 0.044(3) 0.062(3) 0.014(2) 0.028(3) 0.013(2)
C4B_3 0.062(4) 0.047(3) 0.064(3) 0.017(2) 0.022(3) 0.014(3)
C5B_3 0.073(4) 0.051(3) 0.074(3) 0.008(3) 0.026(3) 0.014(3)
C6B_3 0.079(6) 0.072(5) 0.075(4) 0.002(4) 0.025(4) 0.020(5)
C1C_3 0.039(8) 0.045(8) 0.071(8) 0.003(7) 0.021(7) -0.005(6)
C2C_3 0.053(4) 0.052(4) 0.067(4) 0.010(4) 0.024(4) 0.007(4)
C3C_3 0.060(4) 0.053(4) 0.067(3) 0.009(3) 0.022(3) 0.011(3)
C4C_3 0.059(4) 0.053(4) 0.065(4) 0.009(4) 0.023(4) 0.011(4)
C5C_3 0.060(6) 0.053(5) 0.064(4) 0.009(4) 0.023(5) 0.015(5)
C6C_3 0.075(11) 0.055(9) 0.067(8) 0.008(7) 0.030(8) 0.012(10)

loop_
_atom_type_symbol
_atom_type_description
_atom_type_scat_dispersion_real
_atom_type_scat_dispersion_imag
_atom_type_scat_source
C C 0.0033 0.0016 'International Tables Vol C Tables 4.2.6.8 and 6.1.1.4'
H H 0.0000 0.0000 'International Tables Vol C Tables 4.2.6.8 and 6.1.1.4'
N N 0.0061 0.0033 'International Tables Vol C Tables 4.2.6.8 and 6.1.1.4'
O O 0.0106 0.0060 'International Tables Vol C Tables 4.2.6.8 and 6.1.1.4'
Si Si 0.0817 0.0704 'International Tables Vol C Tables 4.2.6.8 and 6.1.1.4'
P P 0.1023 0.0942 'International Tables Vol C Tables 4.2.6.8 and 6.1.1.4'

loop_
_geom_angle_atom_site_label_1
_geom_angle_atom_site_label_2
_geom_angle_atom_site_label_3
_geom_angle
N1_1 C1_1 C2_1 107.76(15)
N1_1 C1_1 P1_1 118.14(13)
C2_1 C1_1 P1_1 134.08(14)
C1_1 P1_1 Si2_1 108.10(7)
C1_1 N1_1 C9_1 121.76(15)
C1_1 N1_1 C6_1 114.11(14)
C9_1 N1_1 C6_1 123.91(15)
C4_1 C2_1 C3_1 108.84(16)
C4_1 C2_1 C5_1 112.35(16)
C3_1 C2_1 C5_1 109.02(16)
C4_1 C2_1 C1_1 113.19(16)
C3_1 C2_1 C1_1 110.27(15)
C5_1 C2_1 C1_1 103.02(14)
C21_1 Si2_1 P1_1 120.19(7)
C21_1 Si2_1 P3_1 117.25(7)
P1_1 Si2_1 P3_1 121.35(3)
C21_1 N2_1 C29_1 127.10(15)
C21_1 N2_1 C26_1 110.66(15)
C29_1 N2_1 C26_1 120.32(15)
C41_1 P3_1 Si2_1 113.18(7)
C41_1 N3_1 C49_1 124.31(15)
C41_1 N3_1 C46_1 115.34(15)
C49_1 N3_1 C46_1 120.26(15)
C6_1 C5_1 C2_1 107.56(15)
N1_1 C6_1 C7_1 112.17(16)
N1_1 C6_1 C5_1 99.99(15)
C7_1 C6_1 C5_1 112.79(17)
N1_1 C6_1 C8_1 111.10(16)
C7_1 C6_1 C8_1 109.24(17)
C5_1 C6_1 C8_1 111.34(16)
C17_1 C9_1 C10_1 121.12(17)
C17_1 C9_1 N1_1 121.28(17)
C10_1 C9_1 N1_1 117.54(17)
C14_1 C10_1 C9_1 118.35(18)
C14_1 C10_1 C11_1 117.72(18)
C9_1 C10_1 C11_1 123.91(16)
C10_1 C11_1 C12_1 111.11(16)
C10_1 C11_1 C13_1 112.28(16)
C12_1 C11_1 C13_1 109.66(18)
C15_1 C14_1 C10_1 121.04(19)
C16_1 C15_1 C14_1 120.09(18)
C15_1 C16_1 C17_1 121.29(19)
C16_1 C17_1 C9_1 118.09(18)
C16_1 C17_1 C18_1 118.66(17)
C9_1 C17_1 C18_1 123.22(17)
C17_1 C18_1 C19_1 111.80(16)
C17_1 C18_1 C20_1 111.13(17)
C19_1 C18_1 C20_1 110.11(17)
N2_1 C21_1 C22_1 107.96(15)
N2_1 C21_1 Si2_1 128.40(14)
C22_1 C21_1 Si2_1 122.95(14)
C24_1 C22_1 C23_1 107.62(16)
C24_1 C22_1 C25_1 108.92(16)
C23_1 C22_1 C25_1 111.74(16)
C24_1 C22_1 C21_1 113.51(15)
C23_1 C22_1 C21_1 112.71(16)
C25_1 C22_1 C21_1 102.31(16)
C26_1 C25_1 C22_1 106.83(16)
N2_1 C26_1 C25_1 100.45(15)
N2_1 C26_1 C28_1 113.03(17)
C25_1 C26_1 C28_1 111.76(18)
N2_1 C26_1 C27_1 111.41(16)
C25_1 C26_1 C27_1 110.73(17)
C28_1 C26_1 C27_1 109.25(18)
C37_1 C29_1 C30_1 119.60(18)
C37_1 C29_1 N2_1 119.92(18)
C30_1 C29_1 N2_1 120.08(18)
C34_1 C30_1 C29_1 118.28(19)
C34_1 C30_1 C31_1 117.75(18)
C29_1 C30_1 C31_1 123.96(18)
C30_1 C31_1 C32_1 111.67(18)
C30_1 C31_1 C33_1 111.87(19)
C32_1 C31_1 C33_1 109.67(18)
C35_1 C34_1 C30_1 122.0(2)
C34_1 C35_1 C36_1 119.5(2)
C35_1 C36_1 C37_1 121.3(2)
C36_1 C37_1 C29_1 119.16(19)
C36_1 C37_1 C38_1 117.31(19)
C29_1 C37_1 C38_1 123.47(18)
C37_1 C38_1 C39_1 110.09(17)
C37_1 C38_1 C40_1 113.00(18)
C39_1 C38_1 C40_1 108.39(18)
N3_1 C41_1 C42_1 107.37(16)
N3_1 C41_1 P3_1 119.09(14)
C42_1 C41_1 P3_1 133.46(15)
C44_1 C42_1 C45_1 109.90(16)
C44_1 C42_1 C43_1 108.15(17)
C45_1 C42_1 C43_1 112.06(17)
C44_1 C42_1 C41_1 115.95(16)
C45_1 C42_1 C41_1 102.47(15)
C43_1 C42_1 C41_1 108.31(15)
C46_1 C45_1 C42_1 107.60(15)
N3_1 C46_1 C47_1 112.30(16)
N3_1 C46_1 C48_1 111.67(17)
C47_1 C46_1 C48_1 107.92(18)
N3_1 C46_1 C45_1 100.43(15)
C47_1 C46_1 C45_1 113.51(18)
C48_1 C46_1 C45_1 110.96(17)
C57_1 C49_1 C50_1 121.00(18)
C57_1 C49_1 N3_1 119.56(17)
C50_1 C49_1 N3_1 119.40(17)
C54_1 C50_1 C49_1 118.12(19)
C54_1 C50_1 C51_1 117.96(19)
C49_1 C50_1 C51_1 123.75(18)
C50_1 C51_1 C53_1 109.45(16)
C50_1 C51_1 C52_1 112.57(18)
C53_1 C51_1 C52_1 109.25(18)
C55_1 C54_1 C50_1 121.3(2)
C54_1 C55_1 C56_1 119.9(2)
C55_1 C56_1 C57_1 121.5(2)
C56_1 C57_1 C49_1 117.83(19)
C56_1 C57_1 C58_1 117.87(18)
C49_1 C57_1 C58_1 124.12(18)
C57_1 C58_1 C60_1 113.05(17)
C57_1 C58_1 C59_1 109.57(16)
C60_1 C58_1 C59_1 109.69(17)
N1_2 C1_2 C2_2 107.55(17)
N1_2 C1_2 P1_2 119.39(15)
C2_2 C1_2 P1_2 132.87(17)
C1_2 P1_2 Si3_2 111.12(8)
C1_2 N1_2 C9_2 123.95(16)
C1_2 N1_2 C6_2 115.49(17)
C9_2 N1_2 C6_2 120.52(16)
C3_2 C2_2 C1_2 114.85(19)
C3_2 C2_2 C4_2 110.0(2)
C1_2 C2_2 C4_2 107.80(19)
C3_2 C2_2 C5_2 108.6(2)
C1_2 C2_2 C5_2 102.94(19)
C4_2 C2_2 C5_2 112.5(2)
C21_2 P2_2 Si3_2 107.77(7)
C21_2 N2_2 C29_2 124.92(17)
C21_2 N2_2 C26_2 115.08(16)
C29_2 N2_2 C26_2 119.86(17)
C41_2 Si3_2 P2_2 123.87(8)
C41_2 Si3_2 P1_2 116.83(7)
P2_2 Si3_2 P1_2 118.64(3)
C41_2 N3_2 C49_2 125.31(17)
C41_2 N3_2 C46_2 111.49(17)
C49_2 N3_2 C46_2 120.87(17)
C6_2 C5_2 C2_2 108.09(18)
N1_2 C6_2 C8_2 112.31(18)
N1_2 C6_2 C5_2 100.63(17)
C8_2 C6_2 C5_2 112.5(2)
N1_2 C6_2 C7_2 111.25(18)
C8_2 C6_2 C7_2 108.53(19)
C5_2 C6_2 C7_2 111.5(2)
C10_2 C9_2 C17_2 120.91(19)
C10_2 C9_2 N1_2 119.30(18)
C17_2 C9_2 N1_2 119.79(19)
C14_2 C10_2 C9_2 118.26(19)
C14_2 C10_2 C11_2 118.1(2)
C9_2 C10_2 C11_2 123.61(19)
C10_2 C11_2 C12_2 109.68(17)
C10_2 C11_2 C13_2 112.90(18)
C12_2 C11_2 C13_2 109.13(19)
C15_2 C14_2 C10_2 121.1(2)
C16_2 C15_2 C14_2 119.8(2)
C15_2 C16_2 C17_2 121.8(2)
C16_2 C17_2 C9_2 117.9(2)
C16_2 C17_2 C18_2 118.31(19)
C9_2 C17_2 C18_2 123.68(19)
C17_2 C18_2 C20_2 110.07(18)
C17_2 C18_2 C19_2 113.22(19)
C20_2 C18_2 C19_2 109.16(19)
N2_2 C21_2 C22_2 107.11(17)
N2_2 C21_2 P2_2 120.04(15)
C22_2 C21_2 P2_2 132.85(15)
C24_2 C22_2 C25_2 109.04(17)
C24_2 C22_2 C23_2 107.97(17)
C25_2 C22_2 C23_2 110.93(17)
C24_2 C22_2 C21_2 117.45(17)
C25_2 C22_2 C21_2 102.41(16)
C23_2 C22_2 C21_2 108.94(16)
C26_2 C25_2 C22_2 108.13(17)
N2_2 C26_2 C25_2 101.04(16)
N2_2 C26_2 C28_2 111.11(17)
C25_2 C26_2 C28_2 111.15(19)
N2_2 C26_2 C27_2 112.20(18)
C25_2 C26_2 C27_2 113.15(19)
C28_2 C26_2 C27_2 108.13(19)
C37_2 C29_2 C30_2 120.6(2)
C37_2 C29_2 N2_2 120.43(19)
C30_2 C29_2 N2_2 118.8(2)
C34_2 C30_2 C29_2 118.1(2)
C34_2 C30_2 C31_2 117.7(2)
C29_2 C30_2 C31_2 124.0(2)
C30_2 C31_2 C32_2 109.3(2)
C30_2 C31_2 C33_2 113.2(2)
C32_2 C31_2 C33_2 110.3(2)
C35_2 C34_2 C30_2 121.7(2)
C36_2 C35_2 C34_2 119.4(2)
C35_2 C36_2 C37_2 121.4(2)
C36_2 C37_2 C29_2 118.5(2)
C36_2 C37_2 C38_2 117.4(2)
C29_2 C37_2 C38_2 123.96(19)
C37_2 C38_2 C39_2 110.14(18)
C37_2 C38_2 C40_2 112.94(19)
C39_2 C38_2 C40_2 109.48(19)
N3_2 C41_2 C42_2 107.61(17)
N3_2 C41_2 Si3_2 127.99(16)
C42_2 C41_2 Si3_2 124.30(16)
C45_2 C42_2 C43_2 111.98(19)
C45_2 C42_2 C44_2 108.87(19)
C43_2 C42_2 C44_2 107.64(19)
C45_2 C42_2 C41_2 102.17(18)
C43_2 C42_2 C41_2 112.21(18)
C44_2 C42_2 C41_2 113.96(18)
C46_2 C45_2 C42_2 107.50(18)
N3_2 C46_2 C48_2 112.88(18)
N3_2 C46_2 C45_2 99.94(18)
C48_2 C46_2 C45_2 111.3(2)
N3_2 C46_2 C47_2 112.14(18)
C48_2 C46_2 C47_2 109.0(2)
C45_2 C46_2 C47_2 111.34(19)
C57_2 C49_2 C50_2 119.6(2)
C57_2 C49_2 N3_2 120.23(19)
C50_2 C49_2 N3_2 119.99(19)
C54_2 C50_2 C49_2 118.8(2)
C54_2 C50_2 C51_2 117.5(2)
C49_2 C50_2 C51_2 123.7(2)
C52_2 C51_2 C50_2 112.6(2)
C52_2 C51_2 C53_2 109.0(2)
C50_2 C51_2 C53_2 111.3(2)
C55_2 C54_2 C50_2 121.7(2)
C54_2 C55_2 C56_2 119.5(2)
C55_2 C56_2 C57_2 121.4(2)
C56_2 C57_2 C49_2 119.0(2)
C56_2 C57_2 C58_2 117.5(2)
C49_2 C57_2 C58_2 123.44(19)
C57_2 C58_2 C59_2 110.27(18)
C57_2 C58_2 C60_2 113.06(19)
C59_2 C58_2 C60_2 108.68(19)
C1A_3 C2A_3 C3A_3 112.7(7)
C4A_3 C3A_3 C2A_3 114.5(8)
C3A_3 C4A_3 C5A_3 111.9(9)
C6A_3 C5A_3 C4A_3 118.9(8)
C3B_3 C2B_3 C1B_3 113.5(6)
C2B_3 C3B_3 C4B_3 113.5(6)
C5B_3 C4B_3 C3B_3 114.7(7)
C4B_3 C5B_3 C6B_3 111.3(9)
C1C_3 C2C_3 C3C_3 115(2)
C4C_3 C3C_3 C2C_3 111(2)
C3C_3 C4C_3 C5C_3 109.2(19)
C4C_3 C5C_3 C6C_3 105(2)

loop_
_geom_bond_atom_site_label_1
_geom_bond_atom_site_label_2
_geom_bond_distance
C1_1 N1_1 1.366(2)
C1_1 C2_1 1.549(2)
C1_1 P1_1 1.7368(19)
P1_1 Si2_1 2.2324(7)
N1_1 C9_1 1.448(2)
N1_1 C6_1 1.500(2)
C2_1 C4_1 1.528(3)
C2_1 C3_1 1.532(3)
C2_1 C5_1 1.547(3)
Si2_1 C21_1 1.7782(19)
Si2_1 P3_1 2.2578(7)
N2_1 C21_1 1.409(2)
N2_1 C29_1 1.438(2)
N2_1 C26_1 1.504(2)
P3_1 C41_1 1.7404(19)
N3_1 C41_1 1.365(2)
N3_1 C49_1 1.452(2)
N3_1 C46_1 1.505(2)
C5_1 C6_1 1.534(3)
C6_1 C7_1 1.522(3)
C6_1 C8_1 1.534(3)
C9_1 C17_1 1.406(3)
C9_1 C10_1 1.408(3)
C10_1 C14_1 1.396(3)
C10_1 C11_1 1.526(3)
C11_1 C12_1 1.530(3)
C11_1 C13_1 1.535(3)
C14_1 C15_1 1.384(3)
C15_1 C16_1 1.376(3)
C16_1 C17_1 1.401(3)
C17_1 C18_1 1.518(3)
C18_1 C19_1 1.530(3)
C18_1 C20_1 1.535(3)
C21_1 C22_1 1.555(3)
C22_1 C24_1 1.533(3)
C22_1 C23_1 1.540(3)
C22_1 C25_1 1.548(3)
C25_1 C26_1 1.523(3)
C26_1 C28_1 1.525(3)
C26_1 C27_1 1.540(3)
C29_1 C37_1 1.409(3)
C29_1 C30_1 1.419(3)
C30_1 C34_1 1.399(3)
C30_1 C31_1 1.517(3)
C31_1 C32_1 1.528(3)
C31_1 C33_1 1.532(3)
C34_1 C35_1 1.372(3)
C35_1 C36_1 1.380(3)
C36_1 C37_1 1.395(3)
C37_1 C38_1 1.524(3)
C38_1 C39_1 1.530(3)
C38_1 C40_1 1.535(3)
C41_1 C42_1 1.539(3)
C42_1 C44_1 1.521(3)
C42_1 C45_1 1.535(3)
C42_1 C43_1 1.537(3)
C45_1 C46_1 1.531(3)
C46_1 C47_1 1.525(3)
C46_1 C48_1 1.529(3)
C49_1 C57_1 1.408(3)
C49_1 C50_1 1.409(3)
C50_1 C54_1 1.400(3)
C50_1 C51_1 1.518(3)
C51_1 C53_1 1.531(3)
C51_1 C52_1 1.535(3)
C54_1 C55_1 1.376(3)
C55_1 C56_1 1.376(3)
C56_1 C57_1 1.403(3)
C57_1 C58_1 1.521(3)
C58_1 C60_1 1.532(3)
C58_1 C59_1 1.532(3)
C1_2 N1_2 1.367(3)
C1_2 C2_2 1.531(3)
C1_2 P1_2 1.742(2)
P1_2 Si3_2 2.2508(8)
N1_2 C9_2 1.446(3)
N1_2 C6_2 1.510(2)
C2_2 C3_2 1.531(3)
C2_2 C4_2 1.535(4)
C2_2 C5_2 1.544(3)
P2_2 C21_2 1.739(2)
P2_2 Si3_2 2.2400(8)
N2_2 C21_2 1.369(3)
N2_2 C29_2 1.458(3)
N2_2 C26_2 1.508(3)
Si3_2 C41_2 1.778(2)
N3_2 C41_2 1.413(3)
N3_2 C49_2 1.442(3)
N3_2 C46_2 1.505(3)
C5_2 C6_2 1.522(3)
C6_2 C8_2 1.520(3)
C6_2 C7_2 1.525(3)
C9_2 C10_2 1.408(3)
C9_2 C17_2 1.411(3)
C10_2 C14_2 1.397(3)
C10_2 C11_2 1.523(3)
C11_2 C12_2 1.537(3)
C11_2 C13_2 1.542(3)
C14_2 C15_2 1.385(3)
C15_2 C16_2 1.374(3)
C16_2 C17_2 1.393(3)
C17_2 C18_2 1.520(3)
C18_2 C20_2 1.534(3)
C18_2 C19_2 1.537(3)
C21_2 C22_2 1.546(3)
C22_2 C24_2 1.526(3)
C22_2 C25_2 1.533(3)
C22_2 C23_2 1.544(3)
C25_2 C26_2 1.522(3)
C26_2 C28_2 1.524(3)
C26_2 C27_2 1.527(3)
C29_2 C37_2 1.405(3)
C29_2 C30_2 1.410(3)
C30_2 C34_2 1.392(3)
C30_2 C31_2 1.525(3)
C31_2 C32_2 1.534(4)
C31_2 C33_2 1.537(4)
C34_2 C35_2 1.381(4)
C35_2 C36_2 1.376(3)
C36_2 C37_2 1.393(3)
C37_2 C38_2 1.519(3)
C38_2 C39_2 1.527(3)
C38_2 C40_2 1.529(3)
C41_2 C42_2 1.560(3)
C42_2 C45_2 1.533(3)
C42_2 C43_2 1.539(3)
C42_2 C44_2 1.540(3)
C45_2 C46_2 1.526(3)
C46_2 C48_2 1.525(3)
C46_2 C47_2 1.538(3)
C49_2 C57_2 1.409(3)
C49_2 C50_2 1.421(3)
C50_2 C54_2 1.390(3)
C50_2 C51_2 1.522(3)
C51_2 C52_2 1.514(4)
C51_2 C53_2 1.534(4)
C54_2 C55_2 1.378(3)
C55_2 C56_2 1.380(3)
C56_2 C57_2 1.395(3)
C57_2 C58_2 1.519(3)
C58_2 C59_2 1.528(3)
C58_2 C60_2 1.540(3)
C1A_3 C2A_3 1.501(10)
C2A_3 C3A_3 1.508(10)
C3A_3 C4A_3 1.508(13)
C4A_3 C5A_3 1.552(11)
C5A_3 C6A_3 1.496(9)
C1B_3 C2B_3 1.504(8)
C2B_3 C3B_3 1.487(8)
C3B_3 C4B_3 1.520(10)
C4B_3 C5B_3 1.487(10)
C5B_3 C6B_3 1.544(12)
C1C_3 C2C_3 1.508(19)
C2C_3 C3C_3 1.524(19)
C3C_3 C4C_3 1.514(18)
C4C_3 C5C_3 1.524(19)
C5C_3 C6C_3 1.547(19)

loop_
_geom_torsion_atom_site_label_1
_geom_torsion_atom_site_label_2
_geom_torsion_atom_site_label_3
_geom_torsion_atom_site_label_4
_geom_torsion
N1_1 C1_1 P1_1 Si2_1 168.71(13)
C2_1 C1_1 P1_1 Si2_1 -12.9(2)
C2_1 C1_1 N1_1 C9_1 158.73(16)
P1_1 C1_1 N1_1 C9_1 -22.5(2)
C2_1 C1_1 N1_1 C6_1 -16.0(2)
P1_1 C1_1 N1_1 C6_1 162.82(13)
N1_1 C1_1 C2_1 C4_1 119.45(18)
P1_1 C1_1 C2_1 C4_1 -59.1(3)
N1_1 C1_1 C2_1 C3_1 -118.36(17)
P1_1 C1_1 C2_1 C3_1 63.1(2)
N1_1 C1_1 C2_1 C5_1 -2.1(2)
P1_1 C1_1 C2_1 C5_1 179.34(16)
C4_1 C2_1 C5_1 C6_1 -103.74(19)
C3_1 C2_1 C5_1 C6_1 135.52(17)
C1_1 C2_1 C5_1 C6_1 18.4(2)
C1_1 N1_1 C6_1 C7_1 146.43(17)
C9_1 N1_1 C6_1 C7_1 -28.1(3)
C1_1 N1_1 C6_1 C5_1 26.7(2)
C9_1 N1_1 C6_1 C5_1 -147.91(18)
C1_1 N1_1 C6_1 C8_1 -90.98(19)
C9_1 N1_1 C6_1 C8_1 94.4(2)
C2_1 C5_1 C6_1 N1_1 -26.16(19)
C2_1 C5_1 C6_1 C7_1 -145.47(17)
C2_1 C5_1 C6_1 C8_1 91.30(19)
C1_1 N1_1 C9_1 C17_1 94.4(2)
C6_1 N1_1 C9_1 C17_1 -91.4(2)
C1_1 N1_1 C9_1 C10_1 -82.8(2)
C6_1 N1_1 C9_1 C10_1 91.4(2)
C17_1 C9_1 C10_1 C14_1 0.4(3)
N1_1 C9_1 C10_1 C14_1 177.66(16)
C17_1 C9_1 C10_1 C11_1 -178.11(17)
N1_1 C9_1 C10_1 C11_1 -0.9(3)
C14_1 C10_1 C11_1 C12_1 -69.7(2)
C9_1 C10_1 C11_1 C12_1 108.8(2)
C14_1 C10_1 C11_1 C13_1 53.5(2)
C9_1 C10_1 C11_1 C13_1 -128.0(2)
C9_1 C10_1 C14_1 C15_1 0.6(3)
C11_1 C10_1 C14_1 C15_1 179.24(18)
C10_1 C14_1 C15_1 C16_1 -0.7(3)
C14_1 C15_1 C16_1 C17_1 -0.4(3)
C15_1 C16_1 C17_1 C9_1 1.4(3)
C15_1 C16_1 C17_1 C18_1 -176.63(18)
C10_1 C9_1 C17_1 C16_1 -1.4(3)
N1_1 C9_1 C17_1 C16_1 -178.53(17)
C10_1 C9_1 C17_1 C18_1 176.52(17)
N1_1 C9_1 C17_1 C18_1 -0.6(3)
C16_1 C17_1 C18_1 C19_1 -65.4(2)
C9_1 C17_1 C18_1 C19_1 116.7(2)
C16_1 C17_1 C18_1 C20_1 58.0(2)
C9_1 C17_1 C18_1 C20_1 -119.8(2)
C29_1 N2_1 C21_1 C22_1 -145.02(18)
C26_1 N2_1 C21_1 C22_1 19.0(2)
C29_1 N2_1 C21_1 Si2_1 44.4(3)
C26_1 N2_1 C21_1 Si2_1 -151.56(15)
P1_1 Si2_1 C21_1 N2_1 -13.2(2)
P3_1 Si2_1 C21_1 N2_1 179.18(14)
P1_1 Si2_1 C21_1 C22_1 177.45(12)
P3_1 Si2_1 C21_1 C22_1 9.84(17)
N2_1 C21_1 C22_1 C24_1 119.98(17)
Si2_1 C21_1 C22_1 C24_1 -68.8(2)
N2_1 C21_1 C22_1 C23_1 -117.34(18)
Si2_1 C21_1 C22_1 C23_1 53.9(2)
N2_1 C21_1 C22_1 C25_1 2.80(19)
Si2_1 C21_1 C22_1 C25_1 174.04(14)
C24_1 C22_1 C25_1 C26_1 -143.39(16)
C23_1 C22_1 C25_1 C26_1 97.85(19)
C21_1 C22_1 C25_1 C26_1 -22.97(19)
C21_1 N2_1 C26_1 C25_1 -32.6(2)
C29_1 N2_1 C26_1 C25_1 132.71(18)
C21_1 N2_1 C26_1 C28_1 -151.81(18)
C29_1 N2_1 C26_1 C28_1 13.5(3)
C21_1 N2_1 C26_1 C27_1 84.7(2)
C29_1 N2_1 C26_1 C27_1 -110.0(2)
C22_1 C25_1 C26_1 N2_1 33.18(19)
C22_1 C25_1 C26_1 C28_1 153.31(17)
C22_1 C25_1 C26_1 C27_1 -84.64(19)
C21_1 N2_1 C29_1 C37_1 -125.2(2)
C26_1 N2_1 C29_1 C37_1 72.2(2)
C21_1 N2_1 C29_1 C30_1 62.1(3)
C26_1 N2_1 C29_1 C30_1 -100.5(2)
C37_1 C29_1 C30_1 C34_1 -3.2(3)
N2_1 C29_1 C30_1 C34_1 169.49(18)
C37_1 C29_1 C30_1 C31_1 178.21(18)
N2_1 C29_1 C30_1 C31_1 -9.1(3)
C34_1 C30_1 C31_1 C32_1 47.7(3)
C29_1 C30_1 C31_1 C32_1 -133.7(2)
C34_1 C30_1 C31_1 C33_1 -75.6(2)
C29_1 C30_1 C31_1 C33_1 102.9(2)
C29_1 C30_1 C34_1 C35_1 -1.1(3)
C31_1 C30_1 C34_1 C35_1 177.6(2)
C30_1 C34_1 C35_1 C36_1 3.0(3)
C34_1 C35_1 C36_1 C37_1 -0.5(3)
C35_1 C36_1 C37_1 C29_1 -3.8(3)
C35_1 C36_1 C37_1 C38_1 173.4(2)
C30_1 C29_1 C37_1 C36_1 5.6(3)
N2_1 C29_1 C37_1 C36_1 -167.14(18)
C30_1 C29_1 C37_1 C38_1 -171.38(18)
N2_1 C29_1 C37_1 C38_1 15.9(3)
C36_1 C37_1 C38_1 C39_1 -59.4(2)
C29_1 C37_1 C38_1 C39_1 117.7(2)
C36_1 C37_1 C38_1 C40_1 62.0(3)
C29_1 C37_1 C38_1 C40_1 -121.0(2)
C49_1 N3_1 C41_1 C42_1 -171.52(17)
C46_1 N3_1 C41_1 C42_1 5.2(2)
C49_1 N3_1 C41_1 P3_1 5.7(3)
C46_1 N3_1 C41_1 P3_1 -177.55(13)
Si2_1 P3_1 C41_1 N3_1 176.24(12)
Si2_1 P3_1 C41_1 C42_1 -7.4(2)
N3_1 C41_1 C42_1 C44_1 -138.92(17)
P3_1 C41_1 C42_1 C44_1 44.5(3)
N3_1 C41_1 C42_1 C45_1 -19.2(2)
P3_1 C41_1 C42_1 C45_1 164.14(16)
N3_1 C41_1 C42_1 C43_1 99.36(18)
P3_1 C41_1 C42_1 C43_1 -77.3(2)
C44_1 C42_1 C45_1 C46_1 150.15(17)
C43_1 C42_1 C45_1 C46_1 -89.6(2)
C41_1 C42_1 C45_1 C46_1 26.3(2)
C41_1 N3_1 C46_1 C47_1 -109.8(2)
C49_1 N3_1 C46_1 C47_1 67.1(2)
C41_1 N3_1 C46_1 C48_1 128.76(19)
C49_1 N3_1 C46_1 C48_1 -54.3(2)
C41_1 N3_1 C46_1 C45_1 11.1(2)
C49_1 N3_1 C46_1 C45_1 -172.01(17)
C42_1 C45_1 C46_1 N3_1 -22.9(2)
C42_1 C45_1 C46_1 C47_1 97.2(2)
C42_1 C45_1 C46_1 C48_1 -141.10(18)
C41_1 N3_1 C49_1 C57_1 87.7(2)
C46_1 N3_1 C49_1 C57_1 -88.9(2)
C41_1 N3_1 C49_1 C50_1 -94.7(2)
C46_1 N3_1 C49_1 C50_1 88.7(2)
C57_1 C49_1 C50_1 C54_1 5.5(3)
N3_1 C49_1 C50_1 C54_1 -172.02(18)
C57_1 C49_1 C50_1 C51_1 -169.63(18)
N3_1 C49_1 C50_1 C51_1 12.8(3)
C54_1 C50_1 C51_1 C53_1 -64.8(2)
C49_1 C50_1 C51_1 C53_1 110.3(2)
C54_1 C50_1 C51_1 C52_1 56.9(3)
C49_1 C50_1 C51_1 C52_1 -128.0(2)
C49_1 C50_1 C54_1 C55_1 -1.5(3)
C51_1 C50_1 C54_1 C55_1 173.9(2)
C50_1 C54_1 C55_1 C56_1 -2.4(4)
C54_1 C55_1 C56_1 C57_1 2.5(4)
C55_1 C56_1 C57_1 C49_1 1.4(3)
C55_1 C56_1 C57_1 C58_1 -174.0(2)
C50_1 C49_1 C57_1 C56_1 -5.4(3)
N3_1 C49_1 C57_1 C56_1 172.12(18)
C50_1 C49_1 C57_1 C58_1 169.64(18)
N3_1 C49_1 C57_1 C58_1 -12.8(3)
C56_1 C57_1 C58_1 C60_1 -58.9(2)
C49_1 C57_1 C58_1 C60_1 126.1(2)
C56_1 C57_1 C58_1 C59_1 63.8(2)
C49_1 C57_1 C58_1 C59_1 -111.2(2)
N1_2 C1_2 P1_2 Si3_2 -177.86(15)
C2_2 C1_2 P1_2 Si3_2 7.7(2)
C2_2 C1_2 N1_2 C9_2 173.87(19)
P1_2 C1_2 N1_2 C9_2 -1.9(3)
C2_2 C1_2 N1_2 C6_2 -3.9(3)
P1_2 C1_2 N1_2 C6_2 -179.64(15)
N1_2 C1_2 C2_2 C3_2 134.4(2)
P1_2 C1_2 C2_2 C3_2 -50.7(3)
N1_2 C1_2 C2_2 C4_2 -102.6(2)
P1_2 C1_2 C2_2 C4_2 72.3(3)
N1_2 C1_2 C2_2 C5_2 16.5(2)
P1_2 C1_2 C2_2 C5_2 -168.62(19)
C3_2 C2_2 C5_2 C6_2 -145.5(2)
C1_2 C2_2 C5_2 C6_2 -23.3(3)
C4_2 C2_2 C5_2 C6_2 92.5(2)
C1_2 N1_2 C6_2 C8_2 109.3(2)
C9_2 N1_2 C6_2 C8_2 -68.5(3)
C1_2 N1_2 C6_2 C5_2 -10.5(3)
C9_2 N1_2 C6_2 C5_2 171.59(19)
C1_2 N1_2 C6_2 C7_2 -128.8(2)
C9_2 N1_2 C6_2 C7_2 53.3(3)
C2_2 C5_2 C6_2 N1_2 20.5(2)
C2_2 C5_2 C6_2 C8_2 -99.2(2)
C2_2 C5_2 C6_2 C7_2 138.6(2)
C1_2 N1_2 C9_2 C10_2 91.4(2)
C6_2 N1_2 C9_2 C10_2 -90.9(2)
C1_2 N1_2 C9_2 C17_2 -89.4(2)
C6_2 N1_2 C9_2 C17_2 88.3(2)
C17_2 C9_2 C10_2 C14_2 -5.3(3)
N1_2 C9_2 C10_2 C14_2 173.91(17)
C17_2 C9_2 C10_2 C11_2 171.43(18)
N1_2 C9_2 C10_2 C11_2 -9.3(3)
C14_2 C10_2 C11_2 C12_2 65.3(2)
C9_2 C10_2 C11_2 C12_2 -111.4(2)
C14_2 C10_2 C11_2 C13_2 -56.6(3)
C9_2 C10_2 C11_2 C13_2 126.6(2)
C9_2 C10_2 C14_2 C15_2 1.6(3)
C11_2 C10_2 C14_2 C15_2 -175.30(18)
C10_2 C14_2 C15_2 C16_2 2.5(3)
C14_2 C15_2 C16_2 C17_2 -3.0(3)
C15_2 C16_2 C17_2 C9_2 -0.7(3)
C15_2 C16_2 C17_2 C18_2 175.87(19)
C10_2 C9_2 C17_2 C16_2 4.8(3)
N1_2 C9_2 C17_2 C16_2 -174.38(17)
C10_2 C9_2 C17_2 C18_2 -171.47(18)
N1_2 C9_2 C17_2 C18_2 9.3(3)
C16_2 C17_2 C18_2 C20_2 -66.2(2)
C9_2 C17_2 C18_2 C20_2 110.1(2)
C16_2 C17_2 C18_2 C19_2 56.3(3)
C9_2 C17_2 C18_2 C19_2 -127.4(2)
C29_2 N2_2 C21_2 C22_2 -167.46(18)
C26_2 N2_2 C21_2 C22_2 8.3(2)
C29_2 N2_2 C21_2 P2_2 12.3(3)
C26_2 N2_2 C21_2 P2_2 -171.93(14)
Si3_2 P2_2 C21_2 N2_2 -168.42(14)
Si3_2 P2_2 C21_2 C22_2 11.3(2)
N2_2 C21_2 C22_2 C24_2 -139.70(18)
P2_2 C21_2 C22_2 C24_2 40.5(3)
N2_2 C21_2 C22_2 C25_2 -20.3(2)
P2_2 C21_2 C22_2 C25_2 159.92(17)
N2_2 C21_2 C22_2 C23_2 97.22(19)
P2_2 C21_2 C22_2 C23_2 -82.5(2)
C24_2 C22_2 C25_2 C26_2 150.51(18)
C23_2 C22_2 C25_2 C26_2 -90.7(2)
C21_2 C22_2 C25_2 C26_2 25.4(2)
C21_2 N2_2 C26_2 C25_2 7.6(2)
C29_2 N2_2 C26_2 C25_2 -176.44(18)
C21_2 N2_2 C26_2 C28_2 125.6(2)
C29_2 N2_2 C26_2 C28_2 -58.4(3)
C21_2 N2_2 C26_2 C27_2 -113.2(2)
C29_2 N2_2 C26_2 C27_2 62.7(2)
C22_2 C25_2 C26_2 N2_2 -20.5(2)
C22_2 C25_2 C26_2 C28_2 -138.49(19)
C22_2 C25_2 C26_2 C27_2 99.6(2)
C21_2 N2_2 C29_2 C37_2 -97.2(3)
C26_2 N2_2 C29_2 C37_2 87.3(3)
C21_2 N2_2 C29_2 C30_2 87.2(3)
C26_2 N2_2 C29_2 C30_2 -88.4(3)
C37_2 C29_2 C30_2 C34_2 -4.3(4)
N2_2 C29_2 C30_2 C34_2 171.3(2)
C37_2 C29_2 C30_2 C31_2 171.3(2)
N2_2 C29_2 C30_2 C31_2 -13.1(4)
C34_2 C30_2 C31_2 C32_2 69.2(3)
C29_2 C30_2 C31_2 C32_2 -106.4(3)
C34_2 C30_2 C31_2 C33_2 -54.2(3)
C29_2 C30_2 C31_2 C33_2 130.2(3)
C29_2 C30_2 C34_2 C35_2 0.4(4)
C31_2 C30_2 C34_2 C35_2 -175.5(3)
C30_2 C34_2 C35_2 C36_2 3.1(5)
C34_2 C35_2 C36_2 C37_2 -2.6(4)
C35_2 C36_2 C37_2 C29_2 -1.3(4)
C35_2 C36_2 C37_2 C38_2 174.6(2)
C30_2 C29_2 C37_2 C36_2 4.8(3)
N2_2 C29_2 C37_2 C36_2 -170.8(2)
C30_2 C29_2 C37_2 C38_2 -170.8(2)
N2_2 C29_2 C37_2 C38_2 13.7(3)
C36_2 C37_2 C38_2 C39_2 -68.4(3)
C29_2 C37_2 C38_2 C39_2 107.2(2)
C36_2 C37_2 C38_2 C40_2 54.4(3)
C29_2 C37_2 C38_2 C40_2 -130.0(2)
C49_2 N3_2 C41_2 C42_2 147.56(19)
C46_2 N3_2 C41_2 C42_2 -15.1(2)
C49_2 N3_2 C41_2 Si3_2 -36.0(3)
C46_2 N3_2 C41_2 Si3_2 161.30(16)
P2_2 Si3_2 C41_2 N3_2 -2.1(2)
P1_2 Si3_2 C41_2 N3_2 -172.68(16)
P2_2 Si3_2 C41_2 C42_2 173.76(14)
P1_2 Si3_2 C41_2 C42_2 3.2(2)
N3_2 C41_2 C42_2 C45_2 -6.6(2)
Si3_2 C41_2 C42_2 C45_2 176.85(16)
N3_2 C41_2 C42_2 C43_2 113.5(2)
Si3_2 C41_2 C42_2 C43_2 -63.0(2)
N3_2 C41_2 C42_2 C44_2 -123.8(2)
Si3_2 C41_2 C42_2 C44_2 59.6(2)
C43_2 C42_2 C45_2 C46_2 -94.9(2)
C44_2 C42_2 C45_2 C46_2 146.22(19)
C41_2 C42_2 C45_2 C46_2 25.4(2)
C41_2 N3_2 C46_2 C48_2 148.3(2)
C49_2 N3_2 C46_2 C48_2 -15.2(3)
C41_2 N3_2 C46_2 C45_2 30.0(2)
C49_2 N3_2 C46_2 C45_2 -133.6(2)
C41_2 N3_2 C46_2 C47_2 -88.1(2)
C49_2 N3_2 C46_2 C47_2 108.4(2)
C42_2 C45_2 C46_2 N3_2 -33.3(2)
C42_2 C45_2 C46_2 C48_2 -152.8(2)
C42_2 C45_2 C46_2 C47_2 85.3(2)
C41_2 N3_2 C49_2 C57_2 123.5(2)
C46_2 N3_2 C49_2 C57_2 -75.3(3)
C41_2 N3_2 C49_2 C50_2 -61.9(3)
C46_2 N3_2 C49_2 C50_2 99.3(2)
C57_2 C49_2 C50_2 C54_2 -0.6(3)
N3_2 C49_2 C50_2 C54_2 -175.23(19)
C57_2 C49_2 C50_2 C51_2 177.4(2)
N3_2 C49_2 C50_2 C51_2 2.8(3)
C54_2 C50_2 C51_2 C52_2 70.2(3)
C49_2 C50_2 C51_2 C52_2 -107.8(3)
C54_2 C50_2 C51_2 C53_2 -52.5(3)
C49_2 C50_2 C51_2 C53_2 129.5(2)
C49_2 C50_2 C54_2 C55_2 1.7(3)
C51_2 C50_2 C54_2 C55_2 -176.4(2)
C50_2 C54_2 C55_2 C56_2 -0.6(4)
C54_2 C55_2 C56_2 C57_2 -1.6(3)
C55_2 C56_2 C57_2 C49_2 2.7(3)
C55_2 C56_2 C57_2 C58_2 -175.5(2)
C50_2 C49_2 C57_2 C56_2 -1.5(3)
N3_2 C49_2 C57_2 C56_2 173.08(19)
C50_2 C49_2 C57_2 C58_2 176.5(2)
N3_2 C49_2 C57_2 C58_2 -8.9(3)
C56_2 C57_2 C58_2 C59_2 58.3(3)
C49_2 C57_2 C58_2 C59_2 -119.8(2)
C56_2 C57_2 C58_2 C60_2 -63.6(3)
C49_2 C57_2 C58_2 C60_2 118.4(2)
C1A_3 C2A_3 C3A_3 C4A_3 172.3(9)
C2A_3 C3A_3 C4A_3 C5A_3 66.0(13)
C3A_3 C4A_3 C5A_3 C6A_3 61.1(13)
C1B_3 C2B_3 C3B_3 C4B_3 -173.8(7)
C2B_3 C3B_3 C4B_3 C5B_3 179.9(7)
C3B_3 C4B_3 C5B_3 C6B_3 -62.9(13)
C1C_3 C2C_3 C3C_3 C4C_3 -68(4)
C2C_3 C3C_3 C4C_3 C5C_3 -163(3)
C3C_3 C4C_3 C5C_3 C6C_3 -28(5)
